data_4501962
loop_
_publ_author_name
'Xu, Hai-Bing'
'Li, Jia'
'Zhang, Li-Yi'
'Huang, Xin'
'Li, Bing'
'Chen, Zhong-Ning'

_publ_section_title
;
 Structures and Photophysical Properties of Homo- and Heteronuclear
 Lanthanide(III) Complexes with Bridging 2-Methyl-8-hydroxylquinoline
 (HMq) in the \m-Phenol Mode
;
_journal_issue 9
_journal_name_full 'Crystal Growth &amp; Design'
_journal_page_first 4101
_journal_paper_doi 10.1021/cg100778w
_journal_volume 10
_journal_year 2010
_chemical_formula_sum 'C79 H55 Er5 F54 N2 O30'
_chemical_formula_weight 3374.55
_chemical_name_systematic
; 
 ? 
;
_space_group_IT_number 4
_symmetry_cell_setting monoclinic
_symmetry_space_group_name_Hall 'P 2yb'
_symmetry_space_group_name_H-M 'P 1 21 1'
_atom_sites_solution_hydrogens geom
_atom_sites_solution_primary direct
_atom_sites_solution_secondary difmap
_audit_creation_method SHELXL-97
_cell_angle_alpha 90.00
_cell_angle_beta 90.591(5)
_cell_angle_gamma 90.00
_cell_formula_units_Z 2
_cell_length_a 15.016(4)
_cell_length_b 21.867(6)
_cell_length_c 18.240(5)
_cell_measurement_temperature 293(2)
_cell_volume 5989(3)
_computing_cell_refinement 'Bruker XSCANS'
_computing_data_collection 'Bruker XSCANS'
_computing_data_reduction 'Bruker SHELXTL'
_computing_molecular_graphics 'Bruker SHELXTL'
_computing_publication_material 'Bruker SHELXTL'
_computing_structure_refinement 'SHELXL-97 (Sheldrick, 1997)'
_computing_structure_solution 'SHELXS-97 (Sheldrick, 1990)'
_diffrn_ambient_temperature 293(2)
_diffrn_measured_fraction_theta_full 0.995
_diffrn_measured_fraction_theta_max 0.995
_diffrn_measurement_device_type 'Bruker P4'
_diffrn_measurement_method '\w scans'
_diffrn_radiation_monochromator graphite
_diffrn_radiation_source 'fine-focus sealed tube'
_diffrn_radiation_type MoK\a
_diffrn_radiation_wavelength 0.71073
_diffrn_reflns_av_R_equivalents 0.0303
_diffrn_reflns_av_sigmaI/netI 0.0527
_diffrn_reflns_limit_h_max 17
_diffrn_reflns_limit_h_min -16
_diffrn_reflns_limit_k_max 26
_diffrn_reflns_limit_k_min -26
_diffrn_reflns_limit_l_max 21
_diffrn_reflns_limit_l_min -21
_diffrn_reflns_number 36496
_diffrn_reflns_theta_full 25.00
_diffrn_reflns_theta_max 25.00
_diffrn_reflns_theta_min 2.63
_exptl_absorpt_coefficient_mu 3.615
_exptl_absorpt_correction_T_max 0.7368
_exptl_absorpt_correction_T_min 0.6131
_exptl_absorpt_correction_type multi-scan
_exptl_crystal_colour yellow
_exptl_crystal_density_diffrn 1.871
_exptl_crystal_density_method 'not measured'
_exptl_crystal_description block
_exptl_crystal_F_000 3218
_exptl_crystal_size_max 0.15
_exptl_crystal_size_mid 0.14
_exptl_crystal_size_min 0.09
_platon_squeeze_details
; 
 The unit cell contains 2 hexane molecules which have been treated as a 
 diffuse contribution to the overall scattering without specific atom 
 positions by SQUEEZE/PLATON.  
 Refinement of F^2^ against ALL reflections.  The weighted R-factor wR and 
 goodness of fit S are based on F^2^, conventional R-factors R are based 
 on F, with F set to zero for negative F^2^. The threshold expression of 
 F^2^ > 2sigma(F^2^) is used only for calculating R-factors(gt) etc. and is 
 not relevant to the choice of reflections for refinement.  R-factors based 
 on F^2^ are statistically about twice as large as those based on F, and R- 
 factors based on ALL data will be even larger. 
;
_refine_diff_density_max 2.260
_refine_diff_density_min -1.287
_refine_diff_density_rms 0.150
_refine_ls_abs_structure_details 'Flack H D (1983), Acta Cryst. A39, 876-881'
_refine_ls_abs_structure_Flack 0.218(14)
_refine_ls_extinction_method none
_refine_ls_goodness_of_fit_ref 1.081
_refine_ls_hydrogen_treatment constr
_refine_ls_matrix_type fullcycle
_refine_ls_number_parameters 1965
_refine_ls_number_reflns 20632
_refine_ls_number_restraints 2087
_refine_ls_restrained_S_all 1.070
_refine_ls_R_factor_all 0.0644
_refine_ls_R_factor_gt 0.0558
_refine_ls_shift/su_max 0.057
_refine_ls_shift/su_mean 0.005
_refine_ls_structure_factor_coef Fsqd
_refine_ls_weighting_details 'calc w=1/[\s^2^(Fo^2^)+(0.1039P)^2^+2.3422P] where P=(Fo^2^+2Fc^2^)/3'
_refine_ls_weighting_scheme calc
_refine_ls_wR_factor_gt 0.1477
_refine_ls_wR_factor_ref 0.1607
_reflns_number_gt 17855
_reflns_number_total 20632
_reflns_threshold_expression >2sigma(I)
_cod_data_source_file cg100778w_si_005.cif
_cod_data_source_block zp
_cod_depositor_comments
;
The following automatic conversions were performed:

'_exptl_absorpt_correction_type' value 'Multi-scan' changed to
'multi-scan' according to
/home/saulius/struct/CIF-dictionaries/cif_core.dic dictionary named
'cif_core.dic' version 2.4.2 from 2011-04-26.

Automatic conversion script
Id: cif_fix_values 1715 2011-07-08 13:25:40Z adriana 
;
_cod_original_sg_symbol_H-M P2(1)
_cod_database_code 4501962

loop_
_symmetry_equiv_pos_as_xyz
'x, y, z'
'-x, y+1/2, -z'

loop_
_atom_site_label
_atom_site_type_symbol
_atom_site_fract_x
_atom_site_fract_y
_atom_site_fract_z
_atom_site_U_iso_or_equiv
_atom_site_adp_type
_atom_site_occupancy
_atom_site_symmetry_multiplicity
_atom_site_calc_flag
_atom_site_refinement_flags
_atom_site_disorder_assembly
_atom_site_disorder_group
Er1 Er 0.74185(3) 0.52852(3) 0.01731(3) 0.06245(15) Uani 1 1 d . . .
Er2 Er 0.95629(3) 0.56216(2) 0.09480(3) 0.05486(13) Uani 1 1 d . . .
Er3 Er 0.82842(3) 0.43804(2) 0.41602(3) 0.05379(13) Uani 1 1 d . . .
Er4 Er 0.61910(3) 0.39872(3) 0.33564(3) 0.06026(14) Uani 1 1 d . . .
Er5 Er 0.77493(3) 0.50462(2) 0.22338(2) 0.05289(13) Uani 1 1 d . . .
F1 F 0.7026(18) 0.7438(9) 0.046(2) 0.190(11) Uani 0.50 1 d PDU A 1
F2 F 0.645(3) 0.7472(9) -0.0605(12) 0.206(12) Uani 0.50 1 d PDU A 1
F3 F 0.5607(16) 0.7502(9) 0.033(2) 0.193(11) Uani 0.50 1 d PDU A 1
F1' F 0.5622(17) 0.7510(9) -0.022(2) 0.211(12) Uani 0.50 1 d PDU A 2
F2' F 0.640(3) 0.7441(9) 0.0763(11) 0.199(11) Uani 0.50 1 d PDU A 2
F3' F 0.7050(17) 0.7449(9) -0.027(2) 0.194(11) Uani 0.50 1 d PDU A 2
F4 F 0.416(2) 0.4966(14) -0.010(2) 0.201(10) Uani 0.50 1 d PDU A 1
F5 F 0.388(2) 0.5836(14) -0.051(2) 0.212(10) Uani 0.50 1 d PDU A 1
F6 F 0.460(2) 0.5213(19) -0.1141(14) 0.203(10) Uani 0.50 1 d PDU A 1
F4' F 0.402(2) 0.5663(16) -0.0994(18) 0.204(10) Uani 0.50 1 d PDU A 2
F5' F 0.442(2) 0.4825(8) -0.055(2) 0.188(9) Uani 0.50 1 d PDU A 2
F6' F 0.408(2) 0.555(2) 0.0145(15) 0.225(10) Uani 0.50 1 d PDU A 2
F7 F 0.7022(15) 0.6167(6) -0.2237(10) 0.123(6) Uani 0.50 1 d PDU B 1
F8 F 0.7667(12) 0.5468(12) -0.2828(10) 0.136(6) Uani 0.50 1 d PDU B 1
F9 F 0.6253(11) 0.5444(10) -0.2699(10) 0.128(6) Uani 0.50 1 d PDU B 1
F7' F 0.7200(15) 0.5189(9) -0.2915(10) 0.132(6) Uani 0.50 1 d PDU B 2
F8' F 0.6171(9) 0.5719(10) -0.2440(11) 0.130(6) Uani 0.50 1 d PDU B 2
F9' F 0.7535(13) 0.6037(8) -0.2388(11) 0.123(6) Uani 0.50 1 d PDU B 2
F10 F 0.716(2) 0.3180(10) -0.0645(12) 0.142(9) Uani 0.50 1 d PDU B 1
F11 F 0.6283(15) 0.3368(13) -0.1519(17) 0.146(9) Uani 0.50 1 d PDU B 1
F12 F 0.766(2) 0.337(2) -0.1701(18) 0.234(17) Uani 0.50 1 d PDU B 1
F10' F 0.686(2) 0.3349(11) -0.1881(11) 0.132(8) Uani 0.50 1 d PDU B 2
F11' F 0.7819(16) 0.3267(15) -0.1032(18) 0.178(12) Uani 0.50 1 d PDU B 2
F12' F 0.6461(19) 0.3309(13) -0.0767(14) 0.151(9) Uani 0.50 1 d PDU B 2
F13 F 0.8580(10) 0.7751(9) 0.1155(14) 0.138(8) Uani 0.50 1 d PDU C 1
F14 F 0.9807(16) 0.8162(10) 0.1473(13) 0.145(9) Uani 0.50 1 d PDU C 1
F15 F 0.9643(15) 0.7776(11) 0.0398(8) 0.132(8) Uani 0.50 1 d PDU C 1
F13' F 1.0093(13) 0.8124(9) 0.1149(12) 0.128(8) Uani 0.50 1 d PDU C 2
F14' F 0.9161(16) 0.7718(12) 0.0414(9) 0.142(9) Uani 0.50 1 d PDU C 2
F15' F 0.8820(14) 0.7845(14) 0.1544(13) 0.164(11) Uani 0.50 1 d PDU C 2
F16 F 1.2308(18) 0.5963(9) 0.2307(19) 0.162(8) Uani 0.50 1 d PDU C 1
F17 F 1.2504(17) 0.6899(11) 0.2043(16) 0.157(7) Uani 0.50 1 d PDU C 1
F18 F 1.1629(18) 0.6645(16) 0.2913(11) 0.170(8) Uani 0.50 1 d PDU C 1
F16' F 1.219(2) 0.7053(8) 0.2391(15) 0.159(8) Uani 0.50 1 d PDU C 2
F17' F 1.1899(17) 0.6185(12) 0.2869(11) 0.140(7) Uani 0.50 1 d PDU C 2
F18' F 1.2466(16) 0.6221(13) 0.1812(14) 0.170(8) Uani 0.50 1 d PDU C 2
F19 F 1.1069(9) 0.6945(6) -0.0820(10) 0.090(5) Uani 0.50 1 d PDU D 1
F20 F 1.2272(12) 0.6773(10) -0.0274(12) 0.127(8) Uani 0.50 1 d PDU D 1
F21 F 1.1946(17) 0.6307(12) -0.1234(10) 0.152(10) Uani 0.50 1 d PDU D 1
F19' F 1.2382(10) 0.6416(11) -0.0913(13) 0.133(8) Uani 0.50 1 d PDU D 2
F20' F 1.1086(12) 0.6693(11) -0.1147(10) 0.120(8) Uani 0.50 1 d PDU D 2
F21' F 1.1726(17) 0.6988(9) -0.0192(11) 0.139(9) Uani 0.50 1 d PDU D 2
F22 F 1.153(2) 0.3906(13) 0.0688(17) 0.177(12) Uani 0.50 1 d PDU D 1
F23 F 1.181(3) 0.4112(18) -0.0424(12) 0.232(18) Uani 0.50 1 d PDU D 1
F24 F 1.2667(11) 0.4418(14) 0.0427(18) 0.160(10) Uani 0.50 1 d PDU D 1
F22' F 1.2607(10) 0.4324(10) -0.0056(13) 0.125(7) Uani 0.50 1 d PDU D 2
F23' F 1.1898(16) 0.4141(13) 0.0926(9) 0.144(9) Uani 0.50 1 d PDU D 2
F24' F 1.1317(14) 0.3931(9) -0.0104(14) 0.138(8) Uani 0.50 1 d PDU D 2
F25 F 0.7003(13) 0.6403(9) 0.4842(8) 0.109(6) Uani 0.50 1 d PDU E 1
F26 F 0.6833(11) 0.5880(7) 0.5776(9) 0.092(5) Uani 0.50 1 d PDU E 1
F27 F 0.7758(16) 0.6583(7) 0.5788(11) 0.142(8) Uani 0.50 1 d PDU E 1
F25' F 0.776(2) 0.6377(17) 0.5999(12) 0.218(17) Uani 0.50 1 d PDU E 2
F26' F 0.752(2) 0.6586(13) 0.4906(15) 0.195(14) Uani 0.50 1 d PDU E 2
F27' F 0.6581(11) 0.6118(15) 0.5507(14) 0.161(11) Uani 0.50 1 d PDU E 2
F28 F 1.1165(15) 0.5005(10) 0.5180(17) 0.149(9) Uani 0.50 1 d PDU E 1
F29 F 1.092(2) 0.5819(14) 0.4567(14) 0.177(12) Uani 0.50 1 d PDU E 1
F30 F 1.076(2) 0.5813(14) 0.5739(13) 0.186(12) Uani 0.50 1 d PDU E 1
F28' F 1.077(2) 0.6065(10) 0.5375(18) 0.184(12) Uani 0.50 1 d PDU E 2
F29' F 1.087(2) 0.5126(16) 0.5680(17) 0.213(15) Uani 0.50 1 d PDU E 2
F30' F 1.1226(16) 0.5410(16) 0.4596(14) 0.163(11) Uani 0.50 1 d PDU E 2
F31 F 0.8508(15) 0.4168(9) 0.6826(10) 0.121(7) Uani 0.50 1 d PDU F 1
F32 F 0.8568(16) 0.3210(9) 0.6695(11) 0.136(8) Uani 0.50 1 d PDU F 1
F33 F 0.9738(10) 0.3720(12) 0.6861(10) 0.123(7) Uani 0.50 1 d PDU F 1
F31' F 0.9475(13) 0.3332(10) 0.6851(11) 0.127(8) Uani 0.50 1 d PDU F 2
F32' F 0.9172(17) 0.4272(8) 0.6770(13) 0.140(8) Uani 0.50 1 d PDU F 2
F33' F 0.8143(10) 0.3629(13) 0.6737(12) 0.138(8) Uani 0.50 1 d PDU F 2
F34 F 1.0784(16) 0.3116(12) 0.3624(8) 0.134(9) Uani 0.50 1 d PDU F 1
F35 F 1.1314(15) 0.3068(15) 0.4696(13) 0.165(11) Uani 0.50 1 d PDU F 1
F36 F 1.040(2) 0.2397(9) 0.4322(16) 0.183(13) Uani 0.50 1 d PDU F 1
F34' F 1.1102(13) 0.2723(10) 0.4797(9) 0.122(7) Uani 0.50 1 d PDU F 2
F35' F 1.0228(14) 0.2530(9) 0.3918(12) 0.144(9) Uani 0.50 1 d PDU F 2
F36' F 1.1072(13) 0.3302(11) 0.3861(12) 0.135(9) Uani 0.50 1 d PDU F 2
F37 F 0.5060(15) 0.5703(13) 0.4671(18) 0.179(12) Uani 0.50 1 d PDU G 1
F38 F 0.395(3) 0.5908(12) 0.3964(16) 0.28(2) Uani 0.50 1 d PDU G 1
F39 F 0.380(2) 0.5265(13) 0.4848(16) 0.222(16) Uani 0.50 1 d PDU G 1
F37' F 0.3512(12) 0.5620(13) 0.4220(16) 0.189(12) Uani 0.50 1 d PDU G 2
F38' F 0.4440(18) 0.5304(11) 0.5038(8) 0.147(9) Uani 0.50 1 d PDU G 2
F39' F 0.4873(19) 0.5946(9) 0.4229(16) 0.178(12) Uani 0.50 1 d PDU G 2
F40 F 0.356(2) 0.3898(19) 0.1697(12) 0.190(10) Uani 0.50 1 d PDU G 1
F41 F 0.316(2) 0.3387(11) 0.2678(19) 0.179(10) Uani 0.50 1 d PDU G 1
F42 F 0.2577(13) 0.4276(13) 0.2453(16) 0.155(8) Uani 0.50 1 d PDU G 1
F40' F 0.265(2) 0.3822(18) 0.2841(16) 0.185(10) Uani 0.50 1 d PDU G 2
F41' F 0.321(3) 0.4458(12) 0.204(2) 0.221(11) Uani 0.50 1 d PDU G 2
F42' F 0.343(2) 0.3476(14) 0.1921(18) 0.173(9) Uani 0.50 1 d PDU G 2
F43 F 0.5138(18) 0.6229(14) 0.1650(12) 0.154(10) Uani 0.50 1 d PDU H 1
F44 F 0.4943(18) 0.6272(15) 0.2839(13) 0.157(10) Uani 0.50 1 d PDU H 1
F45 F 0.550(2) 0.7052(8) 0.2256(19) 0.194(13) Uani 0.50 1 d PDU H 1
F43' F 0.524(2) 0.6868(14) 0.2781(16) 0.192(13) Uani 0.50 1 d PDU H 2
F44' F 0.545(2) 0.6668(15) 0.1619(12) 0.166(11) Uani 0.50 1 d PDU H 2
F45' F 0.4862(18) 0.5985(12) 0.233(2) 0.171(11) Uani 0.50 1 d PDU H 2
F46 F 0.9100(16) 0.6622(12) 0.3816(13) 0.151(7) Uani 0.50 1 d PDU H 1
F47 F 0.8953(18) 0.7162(12) 0.2812(11) 0.151(7) Uani 0.50 1 d PDU H 1
F48 F 0.8036(17) 0.7299(11) 0.3721(14) 0.154(7) Uani 0.50 1 d PDU H 1
F46' F 0.8202(19) 0.7459(9) 0.3282(17) 0.170(8) Uani 0.50 1 d PDU H 2
F47' F 0.8568(19) 0.6745(12) 0.4059(9) 0.147(7) Uani 0.50 1 d PDU H 2
F48' F 0.9337(14) 0.6866(14) 0.3058(15) 0.159(8) Uani 0.50 1 d PDU H 2
F49 F 0.630(3) 0.178(2) 0.208(3) 0.292(15) Uani 0.50 1 d PDU I 1
F50 F 0.513(3) 0.171(2) 0.270(3) 0.262(15) Uani 0.50 1 d PDU I 1
F51 F 0.516(3) 0.228(2) 0.177(2) 0.273(13) Uani 0.50 1 d PDU I 1
F49' F 0.495(3) 0.172(2) 0.226(3) 0.261(13) Uani 0.50 1 d PDU I 2
F50' F 0.582(3) 0.229(2) 0.1675(19) 0.279(14) Uani 0.50 1 d PDU I 2
F51' F 0.631(3) 0.176(2) 0.256(3) 0.290(16) Uani 0.50 1 d PDU I 2
F52 F 0.438(3) 0.309(2) 0.5294(13) 0.226(10) Uani 0.50 1 d PDU I 1
F53 F 0.3406(10) 0.286(2) 0.4488(18) 0.234(10) Uani 0.50 1 d PDU I 1
F54 F 0.434(3) 0.2198(11) 0.484(2) 0.251(11) Uani 0.50 1 d PDU I 1
F52' F 0.358(2) 0.246(2) 0.4431(17) 0.238(10) Uani 0.50 1 d PDU I 2
F53' F 0.465(2) 0.249(2) 0.5206(16) 0.240(10) Uani 0.50 1 d PDU I 2
F54' F 0.389(3) 0.3281(14) 0.498(2) 0.229(10) Uani 0.50 1 d PDU I 2
O1 O 0.6965(6) 0.6289(6) 0.0215(6) 0.104(4) Uani 1 1 d D . .
O2 O 0.5923(6) 0.5282(6) -0.0049(8) 0.121(5) Uani 1 1 d D . .
O3 O 0.7273(7) 0.5531(6) -0.1060(5) 0.091(3) Uani 1 1 d D . .
O4 O 0.7321(7) 0.4367(5) -0.0417(5) 0.083(3) Uani 1 1 d D . .
O5 O 0.9331(7) 0.6644(4) 0.1136(5) 0.075(2) Uani 1 1 d . . .
O6 O 1.0730(7) 0.5972(5) 0.1667(6) 0.089(3) Uani 1 1 d . . .
O7 O 1.0524(6) 0.6136(4) 0.0132(5) 0.078(2) Uani 1 1 d . . .
O8 O 1.0612(6) 0.4925(4) 0.0606(6) 0.075(2) Uani 1 1 d . . .
O9 O 0.7779(7) 0.5252(4) 0.4733(5) 0.080(3) Uani 1 1 d . . .
O10 O 0.9536(7) 0.4924(5) 0.4547(6) 0.093(3) Uani 1 1 d . . .
O11 O 0.8498(6) 0.4053(5) 0.5359(5) 0.076(2) Uani 1 1 d . . .
O12 O 0.9389(6) 0.3644(5) 0.4137(5) 0.079(3) Uani 1 1 d . . .
O13 O 0.5387(6) 0.4793(5) 0.3815(6) 0.093(3) Uani 1 1 d D . .
O14 O 0.4803(6) 0.3987(8) 0.2769(6) 0.145(7) Uani 1 1 d D . .
O15 O 0.6516(6) 0.5692(5) 0.2273(5) 0.083(3) Uani 1 1 d . . .
O16 O 0.8201(8) 0.5937(5) 0.2858(5) 0.088(3) Uani 1 1 d . . .
O17 O 0.6102(9) 0.3044(6) 0.2811(11) 0.155(7) Uani 1 1 d D . .
O18 O 0.5325(8) 0.3428(7) 0.4099(7) 0.131(6) Uani 1 1 d D . .
O19 O 0.8797(5) 0.5690(4) -0.0155(4) 0.0611(19) Uani 1 1 d D . .
O20 O 0.6899(5) 0.3999(4) 0.4505(4) 0.0567(17) Uani 1 1 d D . .
O21 O 0.6840(5) 0.4751(5) 0.1147(4) 0.070(2) Uani 1 1 d . . .
O22 O 0.6524(6) 0.4303(5) 0.2181(5) 0.073(2) Uani 1 1 d . . .
O23 O 0.9373(5) 0.5130(4) 0.2063(4) 0.0604(19) Uani 1 1 d . . .
O24 O 0.8949(5) 0.4700(4) 0.3050(4) 0.0602(18) Uani 1 1 d . . .
O25 O 0.8689(5) 0.4684(3) 0.0669(4) 0.0570(17) Uani 1 1 d . . .
O26 O 0.8323(5) 0.4143(4) 0.1679(5) 0.065(2) Uani 1 1 d . . .
O27 O 0.7727(5) 0.3654(3) 0.3266(4) 0.0607(19) Uani 1 1 d . . .
O28 O 0.7716(10) 0.2779(5) 0.3876(6) 0.116(5) Uani 1 1 d . . .
O29 O 0.8050(5) 0.5700(3) 0.1253(4) 0.0554(17) Uani 1 1 d . . .
O30 O 0.7206(5) 0.4811(3) 0.3368(4) 0.0584(18) Uani 1 1 d . . .
N1 N 0.8894(8) 0.6549(6) -0.1124(7) 0.086(3) Uani 1 1 d D . .
N2 N 0.6945(8) 0.2912(5) 0.5249(6) 0.076(3) Uani 1 1 d D . .
C1 C 0.6335(8) 0.7267(5) 0.0070(9) 0.172(9) Uani 1 1 d DU . .
C2 C 0.6272(8) 0.6580(4) 0.0046(8) 0.150(7) Uani 1 1 d DU A .
C3 C 0.5472(8) 0.6311(6) -0.0171(10) 0.171(8) Uani 1 1 d DU . .
H3A H 0.4989 0.6560 -0.0289 0.205 Uiso 1 1 calc R A .
C4 C 0.5377(9) 0.5687(7) -0.0216(14) 0.161(8) Uani 1 1 d DU A .
C5 C 0.4500(10) 0.5419(7) -0.0469(12) 0.189(11) Uani 1 1 d DU . .
C6 C 0.7012(7) 0.5567(5) -0.2374(6) 0.096(4) Uani 1 1 d DU . .
C7 C 0.7123(7) 0.5222(8) -0.1644(6) 0.086(4) Uani 1 1 d DU B .
C8 C 0.7006(9) 0.4582(9) -0.1721(7) 0.099(4) Uani 1 1 d DU . .
H8A H 0.6844 0.4411 -0.2170 0.119 Uiso 1 1 calc R B .
C9 C 0.7145(11) 0.4203(8) -0.1082(9) 0.101(5) Uani 1 1 d DU B .
C10 C 0.7055(11) 0.3520(7) -0.1224(9) 0.135(7) Uani 1 1 d DU . .
C11 C 0.9456(9) 0.7711(5) 0.1093(7) 0.118(6) Uani 1 1 d DU . .
C12 C 0.9825(13) 0.7079(6) 0.1287(9) 0.099(4) Uani 1 1 d DU C .
C13 C 1.0665(15) 0.7040(8) 0.1629(10) 0.114(5) Uani 1 1 d U . .
H13A H 1.0977 0.7398 0.1731 0.137 Uiso 1 1 calc R C .
C14 C 1.1037(13) 0.6489(9) 0.1818(11) 0.122(6) Uani 1 1 d DU C .
C15 C 1.1908(11) 0.6495(7) 0.2254(9) 0.171(10) Uani 1 1 d DU . .
C16 C 1.1606(7) 0.6507(5) -0.0614(7) 0.101(5) Uani 1 1 d D . .
C17 C 1.1247(8) 0.5995(7) -0.0138(9) 0.086(4) Uani 1 1 d D D .
C18 C 1.1654(10) 0.5437(7) -0.0129(11) 0.093(5) Uani 1 1 d . . .
H18A H 1.2166 0.5384 -0.0405 0.111 Uiso 1 1 calc R D .
C19 C 1.1340(8) 0.4945(6) 0.0270(9) 0.082(4) Uani 1 1 d D D .
C20 C 1.1821(7) 0.4331(6) 0.0246(8) 0.112(7) Uani 1 1 d D . .
C21 C 0.7439(9) 0.6144(5) 0.5385(7) 0.110(5) Uani 1 1 d DU . .
C22 C 0.8108(10) 0.5673(6) 0.5115(8) 0.094(4) Uani 1 1 d DU E .
C23 C 0.9003(11) 0.5740(9) 0.5258(12) 0.123(6) Uani 1 1 d DU . .
H23A H 0.9168 0.6055 0.5574 0.148 Uiso 1 1 calc R E .
C24 C 0.9682(9) 0.5385(9) 0.4978(10) 0.105(5) Uani 1 1 d DU E .
C25 C 1.0666(10) 0.5498(8) 0.5135(9) 0.149(8) Uani 1 1 d DU . .
C26 C 0.8961(8) 0.3728(6) 0.6522(6) 0.103(6) Uani 1 1 d D . .
C27 C 0.9041(9) 0.3731(6) 0.5693(5) 0.076(4) Uani 1 1 d D F .
C28 C 0.9719(11) 0.3405(8) 0.5367(7) 0.097(5) Uani 1 1 d D . .
H28A H 1.0137 0.3214 0.5670 0.116 Uiso 1 1 calc R F .
C29 C 0.9812(10) 0.3347(8) 0.4618(7) 0.099(5) Uani 1 1 d D F .
C30 C 1.0582(8) 0.2981(7) 0.4302(7) 0.154(12) Uani 1 1 d D . .
C31 C 0.4346(9) 0.5479(8) 0.4352(8) 0.157(7) Uani 1 1 d DU . .
C32 C 0.4602(8) 0.4966(8) 0.3832(9) 0.142(6) Uani 1 1 d DU G .
C33 C 0.3965(12) 0.4705(9) 0.3379(9) 0.151(6) Uani 1 1 d DU . .
H33A H 0.3390 0.4860 0.3419 0.181 Uiso 1 1 calc R G .
C34 C 0.4078(8) 0.4245(9) 0.2875(10) 0.140(6) Uani 1 1 d DU G .
C35 C 0.3288(10) 0.3929(10) 0.2376(11) 0.166(7) Uani 1 1 d DU . .
C36 C 0.5412(15) 0.6453(8) 0.2283(9) 0.147(6) Uani 1 1 d DU . .
C37 C 0.6399(14) 0.6186(9) 0.2468(12) 0.131(5) Uani 1 1 d DU H .
C38 C 0.6970(12) 0.6606(8) 0.2785(11) 0.127(5) Uani 1 1 d DU . .
H38A H 0.6775 0.7000 0.2886 0.153 Uiso 1 1 calc R H .
C39 C 0.7834(12) 0.6434(6) 0.2953(10) 0.111(4) Uani 1 1 d DU H .
C40 C 0.8552(13) 0.6912(7) 0.3369(9) 0.132(5) Uani 1 1 d DU . .
C46 C 0.6343(7) 0.4350(6) 0.1450(6) 0.059(3) Uani 1 1 d . . .
C47 C 0.5845(13) 0.3900(12) 0.1097(9) 0.127(8) Uani 1 1 d . . .
H47A H 0.5342 0.4084 0.0854 0.190 Uiso 1 1 calc R . .
H47B H 0.5642 0.3608 0.1450 0.190 Uiso 1 1 calc R . .
H47C H 0.6209 0.3697 0.0741 0.190 Uiso 1 1 calc R . .
C48 C 0.9560(9) 0.4846(6) 0.2642(6) 0.067(3) Uani 1 1 d . . .
C49 C 1.0524(8) 0.4719(12) 0.2849(10) 0.118(8) Uani 1 1 d . . .
H49A H 1.0578 0.4308 0.3032 0.177 Uiso 1 1 calc R . .
H49B H 1.0714 0.5002 0.3222 0.177 Uiso 1 1 calc R . .
H49C H 1.0891 0.4765 0.2425 0.177 Uiso 1 1 calc R . .
C50 C 0.8662(8) 0.4189(5) 0.1034(7) 0.058(3) Uani 1 1 d . . .
C51 C 0.9029(13) 0.3605(7) 0.0684(9) 0.101(5) Uani 1 1 d . . .
H51A H 0.8947 0.3267 0.1011 0.151 Uiso 1 1 calc R . .
H51B H 0.9652 0.3656 0.0589 0.151 Uiso 1 1 calc R . .
H51C H 0.8717 0.3527 0.0231 0.151 Uiso 1 1 calc R . .
C52 C 0.7932(8) 0.3071(6) 0.3315(8) 0.071(3) Uani 1 1 d DU . .
C53 C 0.8521(15) 0.2820(8) 0.2680(8) 0.142(8) Uani 1 1 d DU . .
H53A H 0.8651 0.2397 0.2766 0.213 Uiso 1 1 calc R . .
H53B H 0.9067 0.3048 0.2662 0.213 Uiso 1 1 calc R . .
H53C H 0.8206 0.2863 0.2222 0.213 Uiso 1 1 calc R . .
C101 C 0.9168(7) 0.5528(5) -0.0805(6) 0.069(3) Uani 1 1 d D . .
C102 C 0.9494(7) 0.4960(5) -0.1000(6) 0.087(4) Uani 1 1 d D . .
H10A H 0.9467 0.4631 -0.0678 0.105 Uiso 1 1 calc R . .
C103 C 0.9859(10) 0.4894(7) -0.1687(7) 0.114(7) Uani 1 1 d D . .
H10B H 1.0056 0.4509 -0.1827 0.137 Uiso 1 1 calc R . .
C104 C 0.9948(12) 0.5374(7) -0.2178(8) 0.111(6) Uani 1 1 d D . .
H10C H 1.0223 0.5314 -0.2627 0.134 Uiso 1 1 calc R . .
C105 C 0.9620(11) 0.5944(7) -0.1990(8) 0.096(5) Uani 1 1 d D . .
C106 C 0.9644(13) 0.6421(8) -0.2491(8) 0.126(8) Uani 1 1 d D . .
H10D H 0.9904 0.6369 -0.2947 0.151 Uiso 1 1 calc R . .
C107 C 0.9272(13) 0.6973(8) -0.2295(8) 0.124(8) Uani 1 1 d D . .
H10E H 0.9270 0.7293 -0.2631 0.149 Uiso 1 1 calc R . .
C108 C 0.8906(11) 0.7064(7) -0.1621(8) 0.102(6) Uani 1 1 d D . .
C109 C 0.9228(8) 0.6007(7) -0.1331(7) 0.069(3) Uani 1 1 d D . .
C110 C 0.8546(15) 0.7665(7) -0.1340(12) 0.125(7) Uani 1 1 d D . .
H11A H 0.8337 0.7613 -0.0849 0.188 Uiso 1 1 calc R . .
H11B H 0.8062 0.7798 -0.1650 0.188 Uiso 1 1 calc R . .
H11C H 0.9010 0.7967 -0.1344 0.188 Uiso 1 1 calc R . .
C111 C 0.6529(7) 0.3985(6) 0.5170(7) 0.075(3) Uani 1 1 d DU . .
C112 C 0.6107(7) 0.4475(6) 0.5488(6) 0.085(4) Uani 1 1 d DU . .
H11D H 0.6084 0.4850 0.5248 0.102 Uiso 1 1 calc R . .
C113 C 0.5715(10) 0.4408(8) 0.6173(7) 0.115(5) Uani 1 1 d DU . .
H11E H 0.5407 0.4735 0.6376 0.138 Uiso 1 1 calc R . .
C114 C 0.5776(12) 0.3867(7) 0.6552(8) 0.111(5) Uani 1 1 d DU . .
H11F H 0.5563 0.3848 0.7028 0.133 Uiso 1 1 calc R . .
C115 C 0.6147(10) 0.3349(6) 0.6244(7) 0.087(3) Uani 1 1 d DU . .
C116 C 0.6207(12) 0.2781(7) 0.6576(8) 0.105(4) Uani 1 1 d DU . .
H11G H 0.5977 0.2734 0.7044 0.127 Uiso 1 1 calc R . .
C117 C 0.6593(11) 0.2280(7) 0.6247(9) 0.109(5) Uani 1 1 d DU . .
H11H H 0.6566 0.1893 0.6456 0.131 Uiso 1 1 calc R . .
C118 C 0.7022(11) 0.2382(8) 0.5590(9) 0.099(4) Uani 1 1 d DU . .
C119 C 0.6533(8) 0.3403(7) 0.5533(7) 0.071(3) Uani 1 1 d DU . .
C120 C 0.7525(14) 0.1890(8) 0.5177(12) 0.129(7) Uani 1 1 d DU . .
H12A H 0.7742 0.2056 0.4725 0.193 Uiso 1 1 calc R . .
H12B H 0.7132 0.1554 0.5073 0.193 Uiso 1 1 calc R . .
H12C H 0.8018 0.1749 0.5471 0.193 Uiso 1 1 calc R . .
C41 C 0.5632(15) 0.2093(9) 0.2335(14) 0.238(14) Uani 1 1 d DU . .
C42 C 0.5570(16) 0.2591(10) 0.2920(13) 0.201(11) Uani 1 1 d DU I .
C43 C 0.5000(16) 0.2541(12) 0.3510(14) 0.218(11) Uani 1 1 d DU . .
H43A H 0.4657 0.2187 0.3530 0.262 Uiso 1 1 calc R I .
C44 C 0.4882(12) 0.2958(11) 0.4073(12) 0.192(10) Uani 1 1 d DU I .
C45 C 0.4240(11) 0.2788(9) 0.4683(11) 0.227(14) Uani 1 1 d DU . .

loop_
_atom_site_aniso_label
_atom_site_aniso_U_11
_atom_site_aniso_U_22
_atom_site_aniso_U_33
_atom_site_aniso_U_23
_atom_site_aniso_U_13
_atom_site_aniso_U_12
Er1 0.0540(3) 0.0797(3) 0.0536(3) 0.0112(2) -0.0041(2) -0.0036(2)
Er2 0.0538(3) 0.0582(3) 0.0525(3) 0.0097(2) 0.0009(2) -0.0082(2)
Er3 0.0588(3) 0.0536(2) 0.0489(2) 0.0049(2) 0.0012(2) -0.0031(2)
Er4 0.0511(3) 0.0681(3) 0.0617(3) 0.0088(2) 0.0049(2) -0.0051(2)
Er5 0.0524(3) 0.0540(2) 0.0523(2) 0.0044(2) 0.00295(19) 0.0005(2)
F1 0.182(16) 0.169(15) 0.217(17) -0.005(14) -0.008(14) 0.021(14)
F2 0.202(17) 0.208(17) 0.207(17) 0.022(14) -0.006(14) -0.004(15)
F3 0.199(16) 0.182(15) 0.197(17) -0.013(14) 0.023(14) 0.045(14)
F1' 0.219(17) 0.192(16) 0.221(18) 0.015(15) 0.001(14) 0.034(14)
F2' 0.203(17) 0.192(16) 0.203(17) -0.012(14) 0.015(14) 0.023(14)
F3' 0.180(16) 0.181(16) 0.222(17) 0.025(14) 0.015(14) 0.015(14)
F4 0.168(13) 0.215(15) 0.221(15) 0.002(13) -0.015(12) -0.024(12)
F5 0.176(14) 0.231(15) 0.229(16) 0.015(13) -0.035(13) 0.001(12)
F6 0.175(14) 0.214(15) 0.218(15) 0.000(13) -0.033(12) -0.013(12)
F4' 0.184(14) 0.217(15) 0.211(15) -0.006(13) -0.031(12) 0.007(12)
F5' 0.162(13) 0.209(15) 0.193(15) -0.010(12) -0.035(12) -0.023(12)
F6' 0.191(14) 0.243(15) 0.239(15) 0.008(13) -0.015(12) -0.016(13)
F7 0.151(11) 0.139(10) 0.080(8) 0.042(8) -0.030(8) -0.013(9)
F8 0.154(11) 0.159(11) 0.094(9) 0.036(9) 0.010(9) -0.009(10)
F9 0.147(10) 0.145(11) 0.092(9) 0.031(9) -0.054(8) -0.004(9)
F7' 0.153(11) 0.153(11) 0.092(8) 0.014(9) -0.004(9) -0.013(10)
F8' 0.147(10) 0.136(11) 0.105(9) 0.028(9) -0.043(9) 0.006(9)
F9' 0.141(11) 0.151(11) 0.078(8) 0.041(8) -0.019(8) -0.019(10)
F10 0.182(17) 0.101(12) 0.143(15) -0.016(12) -0.020(14) -0.045(13)
F11 0.130(15) 0.146(16) 0.161(16) -0.004(14) -0.048(13) -0.017(13)
F12 0.25(2) 0.22(2) 0.23(2) -0.005(18) 0.017(18) 0.019(18)
F10' 0.165(16) 0.113(13) 0.117(13) -0.023(11) -0.030(13) -0.016(13)
F11' 0.186(19) 0.168(18) 0.180(19) -0.034(16) -0.008(16) 0.019(16)
F12' 0.164(17) 0.130(15) 0.158(16) 0.018(13) 0.011(14) -0.036(14)
F13 0.171(16) 0.071(10) 0.173(17) 0.004(11) 0.011(14) 0.029(11)
F14 0.162(17) 0.111(14) 0.163(17) 0.008(13) 0.028(15) -0.008(13)
F15 0.129(15) 0.108(13) 0.159(16) 0.041(13) 0.015(13) 0.009(12)
F13' 0.146(15) 0.092(12) 0.147(15) 0.011(11) 0.032(13) -0.024(11)
F14' 0.144(17) 0.108(13) 0.173(17) 0.015(13) -0.014(14) 0.009(12)
F15' 0.193(19) 0.144(17) 0.154(17) 0.001(14) 0.013(15) 0.026(15)
F16 0.142(12) 0.167(13) 0.175(13) 0.022(12) -0.045(11) -0.009(11)
F17 0.134(11) 0.157(12) 0.180(13) 0.018(11) -0.030(11) -0.058(11)
F18 0.165(12) 0.183(14) 0.160(12) 0.006(12) -0.054(11) -0.018(12)
F16' 0.154(12) 0.161(12) 0.161(13) -0.006(11) -0.043(11) -0.048(11)
F17' 0.137(11) 0.144(12) 0.139(11) 0.010(11) -0.059(10) -0.010(10)
F18' 0.143(12) 0.183(13) 0.182(13) 0.014(12) -0.036(11) -0.032(11)
F19 0.104(11) 0.070(9) 0.097(11) 0.038(9) 0.025(9) -0.011(8)
F20 0.110(13) 0.126(14) 0.144(14) 0.012(12) -0.006(12) -0.051(12)
F21 0.169(17) 0.153(16) 0.135(15) 0.012(14) 0.040(14) -0.010(15)
F19' 0.090(11) 0.150(15) 0.161(16) 0.035(13) 0.060(12) -0.007(11)
F20' 0.108(12) 0.139(15) 0.112(13) 0.035(13) 0.003(11) -0.007(12)
F21' 0.146(16) 0.125(14) 0.148(15) 0.026(13) 0.037(13) -0.041(13)
F22 0.174(18) 0.158(18) 0.200(19) 0.008(16) 0.031(16) -0.003(15)
F23 0.24(2) 0.20(2) 0.25(2) -0.014(18) 0.031(18) 0.029(18)
F24 0.142(16) 0.156(17) 0.183(18) 0.015(15) -0.006(14) 0.019(14)
F22' 0.079(10) 0.133(13) 0.165(16) -0.019(12) 0.049(10) 0.037(10)
F23' 0.126(14) 0.146(16) 0.159(16) 0.015(14) -0.034(13) 0.026(13)
F24' 0.138(15) 0.085(11) 0.190(17) -0.007(12) 0.017(14) 0.000(11)
F25 0.132(14) 0.111(12) 0.082(10) -0.002(9) -0.007(10) 0.043(11)
F26 0.128(12) 0.068(8) 0.080(9) 0.002(8) 0.030(9) 0.029(9)
F27 0.193(17) 0.070(9) 0.164(15) -0.067(11) 0.010(13) 0.004(11)
F25' 0.24(2) 0.20(2) 0.21(2) 0.005(18) 0.011(18) 0.025(18)
F26' 0.20(2) 0.18(2) 0.21(2) 0.003(17) 0.015(16) 0.008(17)
F27' 0.175(17) 0.183(18) 0.127(15) -0.051(14) 0.039(14) -0.008(15)
F28 0.107(13) 0.173(16) 0.165(16) -0.052(14) -0.039(12) -0.006(13)
F29 0.174(18) 0.171(19) 0.185(18) 0.006(16) 0.012(15) -0.042(15)
F30 0.170(18) 0.21(2) 0.176(18) -0.027(16) -0.061(15) -0.035(16)
F28' 0.157(17) 0.205(19) 0.187(19) -0.012(16) -0.028(15) -0.067(15)
F29' 0.180(19) 0.25(2) 0.21(2) -0.008(18) -0.045(16) 0.004(17)
F30' 0.127(15) 0.175(18) 0.186(18) -0.032(15) -0.017(14) -0.013(15)
F31 0.155(15) 0.142(14) 0.069(9) -0.013(10) 0.046(10) 0.010(12)
F32 0.181(16) 0.156(16) 0.073(10) 0.026(11) 0.027(11) -0.037(14)
F33 0.133(14) 0.167(16) 0.068(9) 0.002(11) -0.026(10) -0.018(13)
F31' 0.142(15) 0.159(16) 0.080(10) 0.044(11) -0.003(11) 0.025(13)
F32' 0.142(15) 0.173(17) 0.104(13) -0.016(13) 0.011(12) -0.019(14)
F33' 0.142(15) 0.167(17) 0.104(12) 0.008(13) -0.012(12) -0.010(14)
F34 0.117(14) 0.151(16) 0.134(15) -0.029(13) 0.007(12) 0.017(13)
F35 0.149(17) 0.175(19) 0.171(18) -0.002(15) -0.004(15) 0.026(15)
F36 0.21(2) 0.157(18) 0.18(2) 0.004(16) 0.003(16) 0.026(16)
F34' 0.128(13) 0.135(14) 0.104(12) 0.019(11) -0.012(10) 0.074(12)
F35' 0.165(16) 0.146(15) 0.121(14) -0.037(13) 0.012(13) 0.071(13)
F36' 0.099(12) 0.172(17) 0.134(15) 0.022(14) 0.027(12) 0.046(13)
F37 0.196(19) 0.154(18) 0.188(19) -0.024(16) 0.011(16) 0.039(15)
F38 0.27(3) 0.28(3) 0.29(3) 0.016(19) 0.014(18) -0.005(19)
F39 0.23(2) 0.23(2) 0.21(2) -0.014(17) 0.054(17) 0.026(17)
F37' 0.160(17) 0.183(18) 0.22(2) 0.007(16) 0.006(15) 0.093(15)
F38' 0.145(15) 0.171(17) 0.126(14) -0.031(13) 0.035(12) 0.047(13)
F39' 0.196(19) 0.148(17) 0.191(19) 0.013(16) -0.018(16) 0.004(15)
F40 0.166(15) 0.211(17) 0.194(16) 0.006(14) -0.023(13) 0.001(14)
F41 0.156(15) 0.187(16) 0.193(15) -0.004(14) -0.031(13) -0.007(13)
F42 0.078(10) 0.208(16) 0.178(15) 0.001(13) -0.027(10) 0.012(12)
F40' 0.150(14) 0.205(17) 0.200(16) 0.001(14) 0.014(13) -0.015(14)
F41' 0.195(16) 0.235(18) 0.231(17) 0.017(15) -0.013(14) -0.006(15)
F42' 0.137(13) 0.187(16) 0.194(15) -0.008(14) -0.034(13) -0.015(13)
F43 0.127(15) 0.172(18) 0.164(17) 0.011(15) 0.009(13) 0.010(14)
F44 0.146(16) 0.170(17) 0.155(16) 0.000(15) 0.047(14) 0.018(14)
F45 0.208(19) 0.166(18) 0.21(2) 0.027(16) 0.009(16) 0.073(16)
F43' 0.176(18) 0.192(19) 0.21(2) -0.028(16) 0.041(15) 0.070(16)
F44' 0.171(17) 0.165(18) 0.163(17) 0.025(15) 0.002(14) 0.018(15)
F45' 0.153(17) 0.159(17) 0.201(19) 0.035(16) 0.006(15) 0.022(14)
F46 0.165(13) 0.139(12) 0.148(12) -0.009(11) -0.016(11) -0.037(11)
F47 0.178(13) 0.128(12) 0.146(12) 0.000(11) 0.001(11) -0.042(11)
F48 0.197(13) 0.132(12) 0.133(12) -0.018(11) 0.006(11) -0.012(11)
F46' 0.196(13) 0.143(12) 0.170(13) -0.013(11) -0.009(12) -0.024(11)
F47' 0.180(13) 0.140(11) 0.120(11) -0.013(10) -0.033(11) -0.031(11)
F48' 0.167(13) 0.156(13) 0.155(12) -0.018(11) -0.005(11) -0.023(11)
F49 0.303(18) 0.284(18) 0.288(19) -0.007(14) -0.003(14) -0.009(14)
F50 0.275(19) 0.238(19) 0.27(2) -0.009(15) -0.015(15) -0.027(15)
F51 0.284(18) 0.271(17) 0.264(17) -0.022(13) -0.022(13) -0.011(13)
F49' 0.275(17) 0.249(17) 0.259(18) -0.015(14) -0.021(13) -0.028(13)
F50' 0.286(18) 0.277(17) 0.274(17) -0.021(13) -0.018(13) -0.005(13)
F51' 0.31(2) 0.28(2) 0.29(2) 0.005(16) -0.009(16) -0.006(15)
F52 0.216(14) 0.242(15) 0.222(14) 0.022(12) 0.008(12) -0.020(12)
F53 0.213(14) 0.245(15) 0.246(14) 0.004(12) 0.007(12) -0.017(12)
F54 0.243(14) 0.262(15) 0.248(15) 0.018(12) 0.001(12) -0.015(12)
F52' 0.220(14) 0.245(15) 0.248(14) 0.017(12) 0.001(12) -0.023(12)
F53' 0.232(14) 0.257(15) 0.232(14) 0.022(12) -0.010(12) -0.018(12)
F54' 0.208(14) 0.244(15) 0.236(14) 0.010(12) 0.015(12) -0.019(12)
O1 0.081(7) 0.120(9) 0.110(8) 0.005(7) 0.002(6) 0.054(7)
O2 0.048(5) 0.164(13) 0.151(11) 0.050(10) -0.022(6) -0.006(6)
O3 0.101(7) 0.122(8) 0.049(4) 0.010(5) -0.010(4) -0.016(7)
O4 0.108(7) 0.077(5) 0.064(5) 0.000(5) -0.003(5) -0.018(6)
O5 0.102(7) 0.055(5) 0.069(5) -0.002(4) 0.012(5) -0.013(5)
O6 0.075(6) 0.104(7) 0.087(6) 0.015(6) -0.019(5) -0.043(6)
O7 0.070(6) 0.077(6) 0.088(6) 0.025(5) -0.001(5) -0.008(4)
O8 0.061(5) 0.064(5) 0.101(7) 0.013(5) 0.001(4) -0.005(4)
O9 0.107(7) 0.055(5) 0.078(6) -0.024(4) -0.001(5) -0.006(5)
O10 0.098(7) 0.093(7) 0.089(7) -0.007(6) -0.005(5) -0.038(6)
O11 0.077(6) 0.093(6) 0.058(5) 0.024(5) 0.005(4) -0.001(5)
O12 0.081(6) 0.101(7) 0.056(5) 0.014(5) 0.003(4) 0.028(5)
O13 0.072(6) 0.102(8) 0.107(8) 0.030(6) 0.024(5) 0.024(5)
O14 0.051(6) 0.30(2) 0.087(7) 0.013(11) -0.019(5) 0.000(9)
O15 0.075(6) 0.088(7) 0.085(6) 0.001(5) 0.008(5) 0.035(5)
O16 0.121(8) 0.081(6) 0.061(5) 0.000(5) 0.007(5) -0.023(6)
O17 0.096(9) 0.089(8) 0.28(2) -0.075(11) -0.032(11) -0.021(7)
O18 0.115(9) 0.183(14) 0.095(8) 0.054(9) -0.020(7) -0.094(10)
O19 0.060(4) 0.073(5) 0.050(4) 0.021(4) 0.005(3) -0.010(4)
O20 0.059(4) 0.067(5) 0.045(4) 0.001(3) 0.010(3) -0.009(4)
O21 0.054(4) 0.108(7) 0.048(4) 0.015(4) 0.000(3) -0.009(4)
O22 0.062(5) 0.094(6) 0.062(5) 0.009(5) 0.002(4) -0.012(5)
O23 0.057(4) 0.072(5) 0.053(4) 0.013(4) 0.001(3) -0.012(4)
O24 0.056(4) 0.063(4) 0.062(4) 0.010(4) -0.001(3) -0.001(4)
O25 0.061(4) 0.051(4) 0.059(4) 0.003(4) 0.003(3) 0.000(3)
O26 0.059(4) 0.061(4) 0.074(5) -0.006(4) 0.009(4) 0.004(4)
O27 0.060(4) 0.053(4) 0.069(5) -0.002(4) 0.008(4) 0.003(3)
O28 0.192(13) 0.063(5) 0.094(7) 0.017(6) 0.071(8) 0.023(7)
O29 0.055(4) 0.057(4) 0.054(4) 0.005(3) -0.004(3) 0.004(3)
O30 0.060(4) 0.060(4) 0.055(4) 0.013(3) 0.008(3) -0.002(3)
N1 0.083(8) 0.082(8) 0.091(8) -0.019(7) 0.005(6) -0.027(7)
N2 0.088(8) 0.061(6) 0.079(7) 0.030(6) -0.003(6) -0.011(5)
C1 0.113(14) 0.158(13) 0.24(3) 0.071(18) 0.010(15) 0.096(11)
C2 0.113(12) 0.172(13) 0.166(18) 0.067(15) 0.001(12) 0.044(12)
C3 0.094(11) 0.208(15) 0.21(2) 0.03(2) -0.014(13) 0.071(12)
C4 0.072(9) 0.210(15) 0.20(2) 0.054(19) -0.018(12) 0.043(12)
C5 0.092(13) 0.24(2) 0.23(3) 0.04(2) -0.061(16) 0.058(14)
C6 0.114(12) 0.085(9) 0.088(9) -0.026(6) -0.009(9) -0.002(9)
C7 0.083(8) 0.123(8) 0.051(6) -0.002(6) -0.006(6) -0.004(8)
C8 0.134(12) 0.124(8) 0.040(6) -0.020(6) -0.019(7) -0.027(10)
C9 0.093(10) 0.125(9) 0.085(9) 0.001(8) -0.025(8) -0.021(10)
C10 0.151(18) 0.127(9) 0.127(16) -0.015(11) -0.021(14) 0.040(14)
C11 0.177(17) 0.059(7) 0.120(14) -0.020(8) 0.028(12) -0.024(9)
C12 0.145(12) 0.074(8) 0.079(9) -0.004(7) 0.008(8) -0.027(8)
C13 0.156(13) 0.084(8) 0.102(11) -0.005(8) -0.004(10) -0.062(8)
C14 0.135(13) 0.113(10) 0.115(12) 0.037(11) -0.044(10) -0.070(9)
C15 0.178(19) 0.174(19) 0.160(19) 0.008(17) -0.084(17) -0.092(15)
C16 0.079(10) 0.105(13) 0.120(14) 0.015(11) 0.032(10) -0.007(9)
C17 0.049(7) 0.095(10) 0.114(12) 0.030(9) 0.020(7) -0.010(7)
C18 0.066(8) 0.074(9) 0.138(14) 0.019(9) 0.013(8) -0.013(7)
C19 0.058(7) 0.074(8) 0.116(11) -0.007(8) 0.016(7) -0.004(6)
C20 0.063(9) 0.094(12) 0.18(2) 0.032(13) 0.010(10) -0.007(8)
C21 0.184(14) 0.055(8) 0.091(11) -0.005(8) 0.032(12) 0.012(9)
C22 0.143(9) 0.064(8) 0.075(8) 0.006(7) 0.014(8) 0.009(8)
C23 0.155(10) 0.105(12) 0.110(12) -0.037(10) -0.004(12) -0.025(10)
C24 0.109(9) 0.115(12) 0.092(10) 0.009(9) -0.017(8) -0.023(8)
C25 0.141(10) 0.139(17) 0.165(18) -0.031(15) -0.081(14) -0.055(13)
C26 0.106(13) 0.129(15) 0.075(10) 0.009(10) -0.032(9) 0.014(12)
C27 0.096(10) 0.079(8) 0.054(7) 0.023(6) -0.004(7) 0.004(8)
C28 0.120(13) 0.111(12) 0.060(8) 0.010(8) -0.013(8) 0.034(11)
C29 0.083(10) 0.085(10) 0.128(15) -0.004(10) -0.013(10) 0.021(9)
C30 0.15(2) 0.21(3) 0.098(14) 0.025(16) -0.016(14) 0.12(2)
C31 0.124(12) 0.189(17) 0.158(15) 0.014(12) 0.027(11) 0.086(12)
C32 0.096(9) 0.190(15) 0.139(13) 0.013(10) 0.018(8) 0.067(10)
C33 0.082(8) 0.219(16) 0.153(13) 0.020(10) 0.011(8) 0.054(10)
C34 0.039(6) 0.227(17) 0.154(13) 0.013(11) 0.022(7) 0.020(9)
C35 0.046(7) 0.26(2) 0.189(16) 0.015(14) -0.010(9) 0.027(11)
C36 0.178(13) 0.105(12) 0.158(15) 0.000(11) 0.018(12) 0.065(11)
C37 0.167(12) 0.094(9) 0.132(12) 0.003(9) 0.026(10) 0.054(8)
C38 0.186(12) 0.076(8) 0.121(10) -0.007(8) 0.029(9) 0.053(8)
C39 0.193(12) 0.047(6) 0.093(9) -0.014(6) 0.021(9) 0.030(7)
C40 0.207(14) 0.074(9) 0.117(12) -0.007(9) 0.028(11) 0.004(10)
C46 0.043(5) 0.077(7) 0.057(6) 0.004(6) 0.000(4) -0.013(5)
C47 0.112(13) 0.19(2) 0.073(10) 0.001(12) -0.031(9) -0.076(15)
C48 0.073(7) 0.082(8) 0.046(6) 0.013(5) 0.007(5) -0.024(6)
C49 0.040(6) 0.21(2) 0.108(12) 0.072(14) 0.012(7) 0.002(9)
C50 0.060(6) 0.044(5) 0.069(7) 0.000(5) 0.006(5) 0.000(5)
C51 0.138(15) 0.070(9) 0.094(11) 0.001(8) 0.020(10) 0.031(9)
C52 0.053(6) 0.068(7) 0.094(9) 0.001(6) 0.017(6) -0.007(5)
C53 0.243(18) 0.095(10) 0.086(9) -0.036(8) -0.045(11) 0.102(12)
C101 0.077(8) 0.077(8) 0.052(6) -0.012(6) 0.003(5) 0.000(6)
C102 0.149(14) 0.059(7) 0.054(7) 0.000(6) 0.018(8) 0.008(8)
C103 0.115(14) 0.116(15) 0.112(14) -0.049(12) -0.009(11) 0.027(11)
C104 0.128(15) 0.158(18) 0.049(7) -0.001(10) 0.020(8) -0.014(14)
C105 0.084(10) 0.124(14) 0.080(10) -0.015(10) 0.003(8) -0.026(10)
C106 0.150(18) 0.18(2) 0.049(8) 0.007(11) 0.032(9) -0.052(17)
C107 0.17(2) 0.144(17) 0.060(9) 0.043(11) -0.002(10) -0.072(16)
C108 0.099(11) 0.104(12) 0.102(12) 0.058(10) -0.040(10) -0.031(10)
C109 0.059(7) 0.090(9) 0.060(7) 0.031(7) 0.003(5) -0.021(6)
C110 0.140(17) 0.084(11) 0.152(19) 0.046(12) 0.025(14) 0.001(11)
C111 0.060(7) 0.086(7) 0.079(7) -0.015(5) 0.003(6) -0.018(6)
C112 0.079(8) 0.091(7) 0.086(8) -0.021(7) 0.029(7) -0.011(7)
C113 0.118(12) 0.127(10) 0.101(10) -0.006(9) 0.046(9) 0.001(11)
C114 0.126(13) 0.143(10) 0.065(8) -0.012(7) 0.024(8) -0.031(10)
C115 0.093(9) 0.111(7) 0.057(6) -0.002(6) -0.007(6) -0.037(7)
C116 0.107(12) 0.144(10) 0.065(8) 0.036(7) 0.011(7) -0.034(9)
C117 0.110(12) 0.115(9) 0.103(10) 0.076(8) 0.012(8) -0.017(9)
C118 0.101(11) 0.108(11) 0.087(9) 0.040(8) 0.005(7) -0.020(8)
C119 0.056(6) 0.091(7) 0.065(6) 0.007(5) -0.008(5) -0.017(6)
C120 0.132(16) 0.098(11) 0.157(17) 0.062(11) 0.042(13) 0.005(11)
C41 0.18(2) 0.112(17) 0.42(4) -0.11(2) -0.06(2) -0.052(17)
C42 0.19(2) 0.106(15) 0.31(3) -0.045(17) -0.029(18) -0.043(17)
C43 0.22(2) 0.17(2) 0.27(3) 0.031(16) -0.045(18) -0.116(19)
C44 0.19(2) 0.22(2) 0.17(2) 0.071(14) -0.035(14) -0.127(19)
C45 0.18(2) 0.28(3) 0.23(2) 0.09(2) -0.039(16) -0.17(2)

loop_
_atom_type_symbol
_atom_type_description
_atom_type_scat_dispersion_real
_atom_type_scat_dispersion_imag
_atom_type_scat_source
C C 0.0033 0.0016 'International Tables Vol C Tables 4.2.6.8 and 6.1.1.4'
H H 0.0000 0.0000 'International Tables Vol C Tables 4.2.6.8 and 6.1.1.4'
N N 0.0061 0.0033 'International Tables Vol C Tables 4.2.6.8 and 6.1.1.4'
O O 0.0106 0.0060 'International Tables Vol C Tables 4.2.6.8 and 6.1.1.4'
F F 0.0171 0.0103 'International Tables Vol C Tables 4.2.6.8 and 6.1.1.4'
Er Er -0.2586 4.9576 'International Tables Vol C Tables 4.2.6.8 and 6.1.1.4'

loop_
_geom_angle_atom_site_label_1
_geom_angle_atom_site_label_2
_geom_angle_atom_site_label_3
_geom_angle
O2 Er1 O4 81.7(4)
O2 Er1 O1 73.6(5)
O4 Er1 O1 146.9(4)
O2 Er1 O21 75.9(4)
O4 Er1 O21 84.0(4)
O1 Er1 O21 110.1(4)
O2 Er1 O3 75.2(4)
O4 Er1 O3 75.0(4)
O1 Er1 O3 77.7(4)
O21 Er1 O3 146.3(3)
O2 Er1 O19 146.1(4)
O4 Er1 O19 105.4(3)
O1 Er1 O19 84.8(4)
O21 Er1 O19 137.1(3)
O3 Er1 O19 74.9(3)
O2 Er1 O29 122.4(4)
O4 Er1 O29 139.1(3)
O1 Er1 O29 73.8(3)
O21 Er1 O29 72.7(3)
O3 Er1 O29 138.9(3)
O19 Er1 O29 73.7(3)
O2 Er1 O25 144.7(3)
O4 Er1 O25 75.6(3)
O1 Er1 O25 136.1(3)
O21 Er1 O25 75.2(3)
O3 Er1 O25 122.8(3)
O19 Er1 O25 67.3(3)
O29 Er1 O25 66.3(3)
O2 Er1 Er2 162.2(4)
O4 Er1 Er2 114.8(3)
O1 Er1 Er2 93.2(3)
O21 Er1 Er2 98.3(2)
O3 Er1 Er2 114.2(3)
O19 Er1 Er2 39.39(18)
O29 Er1 Er2 40.47(18)
O25 Er1 Er2 43.90(18)
O2 Er1 Er5 107.0(3)
O4 Er1 Er5 110.5(2)
O1 Er1 Er5 97.6(3)
O21 Er1 Er5 38.6(2)
O3 Er1 Er5 174.1(3)
O19 Er1 Er5 101.39(18)
O29 Er1 Er5 35.35(18)
O25 Er1 Er5 58.47(18)
Er2 Er1 Er5 62.133(14)
O8 Er2 O5 143.1(3)
O8 Er2 O6 81.7(4)
O5 Er2 O6 72.9(4)
O8 Er2 O19 98.3(3)
O5 Er2 O19 89.5(3)
O6 Er2 O19 147.2(3)
O8 Er2 O23 91.3(3)
O5 Er2 O23 107.5(3)
O6 Er2 O23 75.9(3)
O19 Er2 O23 136.7(3)
O8 Er2 O29 141.7(3)
O5 Er2 O29 75.2(3)
O6 Er2 O29 124.8(4)
O19 Er2 O29 74.2(3)
O23 Er2 O29 72.5(3)
O8 Er2 O7 73.6(3)
O5 Er2 O7 74.0(3)
O6 Er2 O7 74.6(4)
O19 Er2 O7 73.9(3)
O23 Er2 O7 148.4(3)
O29 Er2 O7 135.3(3)
O8 Er2 O25 76.0(3)
O5 Er2 O25 139.1(3)
O6 Er2 O25 141.9(3)
O19 Er2 O25 67.6(3)
O23 Er2 O25 74.2(3)
O29 Er2 O25 66.4(3)
O7 Er2 O25 126.0(3)
O8 Er2 Er1 112.0(2)
O5 Er2 Er1 97.0(3)
O6 Er2 Er1 165.2(3)
O19 Er2 Er1 39.86(18)
O23 Er2 Er1 97.61(18)
O29 Er2 Er1 40.63(18)
O7 Er2 Er1 113.6(2)
O25 Er2 Er1 43.80(18)
O8 Er2 Er5 116.5(2)
O5 Er2 Er5 96.8(2)
O6 Er2 Er5 107.6(3)
O19 Er2 Er5 101.77(18)
O23 Er2 Er5 38.33(18)
O29 Er2 Er5 35.22(17)
O7 Er2 Er5 169.7(2)
O25 Er2 Er5 58.40(18)
Er1 Er2 Er5 62.05(2)
O9 Er3 O12 145.4(4)
O9 Er3 O11 82.6(4)
O12 Er3 O11 73.1(3)
O9 Er3 O10 73.1(4)
O12 Er3 O10 77.5(4)
O11 Er3 O10 76.6(4)
O9 Er3 O20 82.8(3)
O12 Er3 O20 113.4(3)
O11 Er3 O20 75.5(3)
O10 Er3 O20 145.1(3)
O9 Er3 O30 73.7(3)
O12 Er3 O30 139.1(3)
O11 Er3 O30 142.1(3)
O10 Er3 O30 122.0(3)
O20 Er3 O30 72.5(3)
O9 Er3 O24 106.6(3)
O12 Er3 O24 83.2(3)
O11 Er3 O24 147.2(3)
O10 Er3 O24 76.3(3)
O20 Er3 O24 136.0(3)
O30 Er3 O24 69.6(3)
O9 Er3 O27 137.3(3)
O12 Er3 O27 76.9(3)
O11 Er3 O27 118.5(3)
O10 Er3 O27 144.3(3)
O20 Er3 O27 69.2(3)
O30 Er3 O27 67.5(3)
O24 Er3 O27 76.3(3)
O9 Er3 Er4 95.3(3)
O12 Er3 Er4 117.0(3)
O11 Er3 Er4 115.3(2)
O10 Er3 Er4 162.8(3)
O20 Er3 Er4 40.47(17)
O30 Er3 Er4 41.02(18)
O24 Er3 Er4 95.58(19)
O27 Er3 Er4 42.80(18)
O9 Er3 Er5 92.0(2)
O12 Er3 Er5 112.7(2)
O11 Er3 Er5 174.1(3)
O10 Er3 Er5 104.0(3)
O20 Er3 Er5 101.65(18)
O30 Er3 Er5 32.85(18)
O24 Er3 Er5 37.00(18)
O27 Er3 Er5 64.44(19)
Er4 Er3 Er5 62.872(15)
O18 Er4 O17 75.0(7)
O18 Er4 O13 83.6(5)
O17 Er4 O13 145.0(5)
O18 Er4 O22 148.5(4)
O17 Er4 O22 83.0(6)
O13 Er4 O22 103.2(4)
O18 Er4 O14 76.0(4)
O17 Er4 O14 75.7(5)
O13 Er4 O14 72.4(5)
O22 Er4 O14 77.0(3)
O18 Er4 O20 74.1(3)
O17 Er4 O20 115.0(5)
O13 Er4 O20 84.3(4)
O22 Er4 O20 136.6(3)
O14 Er4 O20 143.8(3)
O18 Er4 O30 141.9(4)
O17 Er4 O30 136.5(5)
O13 Er4 O30 75.7(3)
O22 Er4 O30 68.6(3)
O14 Er4 O30 125.3(4)
O20 Er4 O30 72.3(3)
O18 Er4 O27 115.7(4)
O17 Er4 O27 75.6(4)
O13 Er4 O27 139.3(3)
O22 Er4 O27 79.1(3)
O14 Er4 O27 144.5(4)
O20 Er4 O27 68.9(3)
O30 Er4 O27 67.4(3)
O18 Er4 Er3 113.4(3)
O17 Er4 Er3 116.3(3)
O13 Er4 Er3 97.5(3)
O22 Er4 Er3 96.4(2)
O14 Er4 Er3 165.9(4)
O20 Er4 Er3 40.31(17)
O30 Er4 Er3 40.93(19)
O27 Er4 Er3 42.65(19)
O18 Er4 Er5 174.6(4)
O17 Er4 Er5 109.9(5)
O13 Er4 Er5 93.2(2)
O22 Er4 Er5 36.6(2)
O14 Er4 Er5 107.3(3)
O20 Er4 Er5 101.22(18)
O30 Er4 Er5 32.67(18)
O27 Er4 Er5 64.21(19)
Er3 Er4 Er5 62.586(19)
O30 Er5 O15 79.5(3)
O30 Er5 O29 154.4(3)
O15 Er5 O29 79.2(3)
O30 Er5 O16 81.5(3)
O15 Er5 O16 73.0(4)
O29 Er5 O16 78.8(3)
O30 Er5 O26 109.3(3)
O15 Er5 O26 143.6(3)
O29 Er5 O26 96.2(3)
O16 Er5 O26 142.0(4)
O30 Er5 O24 69.4(3)
O15 Er5 O24 138.5(3)
O29 Er5 O24 120.6(3)
O16 Er5 O24 75.8(4)
O26 Er5 O24 74.7(3)
O30 Er5 O22 67.3(3)
O15 Er5 O22 78.9(3)
O29 Er5 O22 121.7(3)
O16 Er5 O22 141.2(4)
O26 Er5 O22 73.0(3)
O24 Er5 O22 111.4(3)
O30 Er5 O23 119.5(3)
O15 Er5 O23 138.2(3)
O29 Er5 O23 70.1(2)
O16 Er5 O23 73.7(4)
O26 Er5 O23 69.3(3)
O24 Er5 O23 51.5(2)
O22 Er5 O23 141.7(3)
O30 Er5 O21 117.7(3)
O15 Er5 O21 75.6(4)
O29 Er5 O21 69.9(3)
O16 Er5 O21 139.1(4)
O26 Er5 O21 69.1(3)
O24 Er5 O21 143.3(3)
O22 Er5 O21 52.4(3)
O23 Er5 O21 117.0(3)
O30 Er5 C48 94.4(3)
O15 Er5 C48 147.4(4)
O29 Er5 C48 95.9(3)
O16 Er5 C48 74.4(4)
O26 Er5 C48 68.6(3)
O24 Er5 C48 25.5(3)
O22 Er5 C48 128.4(3)
O23 Er5 C48 26.1(3)
O21 Er5 C48 133.3(3)
O30 Er5 C46 93.5(3)
O15 Er5 C46 76.3(4)
O29 Er5 C46 95.0(3)
O16 Er5 C46 149.3(4)
O26 Er5 C46 68.2(3)
O24 Er5 C46 130.7(3)
O22 Er5 C46 27.1(3)
O23 Er5 C46 132.7(3)
O21 Er5 C46 25.3(3)
C48 Er5 C46 136.3(4)
O30 Er5 Er1 151.1(2)
O15 Er5 Er1 81.5(2)
O29 Er5 Er1 35.73(18)
O16 Er5 Er1 113.3(2)
O26 Er5 Er1 74.9(2)
O24 Er5 Er1 136.78(19)
O22 Er5 Er1 87.8(2)
O23 Er5 Er1 89.10(16)
O21 Er5 Er1 35.41(19)
C48 Er5 Er1 113.1(2)
C46 Er5 Er1 60.7(2)
C2 O1 Er1 136.2(9)
C4 O2 Er1 133.4(9)
C7 O3 Er1 134.4(10)
C9 O4 Er1 134.4(10)
C12 O5 Er2 133.9(11)
C14 O6 Er2 134.6(11)
C17 O7 Er2 132.5(8)
C19 O8 Er2 135.7(8)
C22 O9 Er3 136.9(9)
C24 O10 Er3 135.4(10)
C27 O11 Er3 136.5(8)
C29 O12 Er3 134.7(8)
C32 O13 Er4 138.3(12)
C34 O14 Er4 135.1(13)
C37 O15 Er5 134.6(13)
C39 O16 Er5 132.2(12)
C42 O17 Er4 131.1(16)
C44 O18 Er4 138.5(15)
C101 O19 Er2 122.4(7)
C101 O19 Er1 119.7(7)
Er2 O19 Er1 100.8(3)
C111 O20 Er3 129.2(6)
C111 O20 Er4 128.4(6)
Er3 O20 Er4 99.2(3)
C46 O21 Er1 154.9(8)
C46 O21 Er5 98.8(6)
Er1 O21 Er5 106.0(3)
C46 O22 Er4 152.6(7)
C46 O22 Er5 97.5(6)
Er4 O22 Er5 109.3(3)
C48 O23 Er2 159.9(8)
C48 O23 Er5 94.0(7)
Er2 O23 Er5 106.0(3)
C48 O24 Er3 156.5(8)
C48 O24 Er5 95.7(7)
Er3 O24 Er5 107.3(3)
C50 O25 Er1 127.9(7)
C50 O25 Er2 127.9(7)
Er1 O25 Er2 92.3(3)
C50 O26 Er5 118.0(7)
C52 O27 Er3 120.7(8)
C52 O27 Er4 120.5(7)
Er3 O27 Er4 94.6(3)
Er5 O29 Er2 109.3(3)
Er5 O29 Er1 108.9(3)
Er2 O29 Er1 98.9(3)
Er5 O30 Er3 113.2(3)
Er5 O30 Er4 113.5(3)
Er3 O30 Er4 98.0(3)
C109 N1 C108 120.2(12)
C118 N2 C119 123.9(13)
F3 C1 F1' 45.9(16)
F3 C1 F1 110.6(12)
F1' C1 F1 138.7(15)
F3 C1 F3' 138.7(15)
F1' C1 F3' 111.0(12)
F1 C1 F3' 61.2(16)
F3 C1 F2' 65.7(16)
F1' C1 F2' 109.1(12)
F1 C1 F2' 49.3(16)
F3' C1 F2' 108.2(12)
F3 C1 F2 109.0(11)
F1' C1 F2 65.9(16)
F1 C1 F2 107.6(11)
F3' C1 F2 49.0(16)
F2' C1 F2 141.7(15)
F3 C1 C2 110.5(9)
F1' C1 C2 110.1(9)
F1 C1 C2 110.5(9)
F3' C1 C2 109.9(9)
F2' C1 C2 108.5(9)
F2 C1 C2 108.6(9)
O1 C2 C3 124.4(9)
O1 C2 C1 116.6(10)
C3 C2 C1 118.9(8)
C4 C3 C2 121.7(9)
C4 C3 H3A 119.2
C2 C3 H3A 119.2
O2 C4 C3 128.8(10)
O2 C4 C5 111.6(11)
C3 C4 C5 119.6(9)
F4' C5 F4 119(3)
F4' C5 F5 44.5(18)
F4 C5 F5 106.1(15)
F4' C5 F5' 106.1(15)
F4 C5 F5' 43.1(19)
F5 C5 F5' 128(3)
F4' C5 F6 61.6(18)
F4 C5 F6 105.9(15)
F5 C5 F6 106.0(14)
F5' C5 F6 64.6(18)
F4' C5 F6' 105.9(15)
F4 C5 F6' 61.8(19)
F5 C5 F6' 63.4(19)
F5' C5 F6' 104.9(15)
F6 C5 F6' 157(3)
F4' C5 C4 122(2)
F4 C5 C4 118(2)
F5 C5 C4 112(2)
F5' C5 C4 120(2)
F6 C5 C4 108(2)
F6' C5 C4 95(2)
F9' C6 F9 132.9(16)
F9' C6 F8' 112.4(12)
F9 C6 F8' 34.5(12)
F9' C6 F8 70.1(13)
F9 C6 F8 109.6(12)
F8' C6 F8 135.5(17)
F9' C6 F7' 110.4(12)
F9 C6 F7' 74.0(12)
F8' C6 F7' 107.7(11)
F8 C6 F7' 41.9(12)
F9' C6 F7 38.5(12)
F9 C6 F7 107.1(12)
F8' C6 F7 77.1(13)
F8 C6 F7 105.8(12)
F7' C6 F7 138.8(16)
F9' C6 C7 110.2(13)
F9 C6 C7 112.3(12)
F8' C6 C7 107.5(12)
F8 C6 C7 113.0(13)
F7' C6 C7 108.6(13)
F7 C6 C7 108.6(13)
O3 C7 C8 128.6(12)
O3 C7 C6 118.7(14)
C8 C7 C6 112.7(11)
C7 C8 C9 118.0(11)
C7 C8 H8A 121.0
C9 C8 H8A 121.0
O4 C9 C8 128.8(15)
O4 C9 C10 116.8(15)
C8 C9 C10 114.5(14)
F10' C10 F10 128(2)
F10' C10 F12 57.2(16)
F10 C10 F12 108.2(15)
F10' C10 F12' 110.1(16)
F10 C10 F12' 50.4(15)
F12 C10 F12' 145(3)
F10' C10 F11 50.1(14)
F10 C10 F11 106.9(14)
F12 C10 F11 106.5(15)
F12' C10 F11 64.4(14)
F10' C10 F11' 108.1(16)
F10 C10 F11' 56.0(15)
F12 C10 F11' 57.4(16)
F12' C10 F11' 106.1(14)
F11 C10 F11' 140(2)
F10' C10 C9 117.6(17)
F10 C10 C9 114.4(16)
F12 C10 C9 107(3)
F12' C10 C9 107.4(19)
F11 C10 C9 113.2(18)
F11' C10 C9 107(2)
F15' C11 F15 138.9(19)
F15' C11 F14 77.9(14)
F15 C11 F14 109.9(12)
F15' C11 F14' 110.6(14)
F15 C11 F14' 32.6(12)
F14 C11 F14' 128(2)
F15' C11 F13' 109.5(13)
F15 C11 F13' 80.6(13)
F14 C11 F13' 32.6(12)
F14' C11 F13' 107.6(13)
F15' C11 F13 36.3(13)
F15 C11 F13 107.4(13)
F14 C11 F13 107.4(12)
F14' C11 F13 75.7(14)
F13' C11 F13 131.9(18)
F15' C11 C12 109.0(19)
F15 C11 C12 103.9(15)
F14 C11 C12 114.6(17)
F14' C11 C12 110.2(16)
F13' C11 C12 109.9(16)
F13 C11 C12 113.5(15)
O5 C12 C13 126.0(14)
O5 C12 C11 115.4(14)
C13 C12 C11 118.6(14)
C14 C13 C12 121.7(13)
C14 C13 H13A 119.1
C12 C13 H13A 119.1
O6 C14 C13 126.2(14)
O6 C14 C15 115.9(16)
C13 C14 C15 117.9(15)
F17' C15 F16' 108.9(13)
F17' C15 F16 59.2(14)
F16' C15 F16 132(2)
F17' C15 F18' 107.5(14)
F16' C15 F18' 109.6(14)
F16 C15 F18' 49.1(14)
F17' C15 F18 48.8(14)
F16' C15 F18 72.6(15)
F16 C15 F18 107.6(13)
F18' C15 F18 152(2)
F17' C15 F17 128(2)
F16' C15 F17 38.4(15)
F16 C15 F17 107.6(14)
F18' C15 F17 71.8(16)
F18 C15 F17 108.9(13)
F17' C15 C14 115.2(15)
F16' C15 C14 112.3(18)
F16 C15 C14 114.8(18)
F18' C15 C14 103.0(19)
F18 C15 C14 101.5(18)
F17 C15 C14 115.8(18)
F19 C16 F20' 36.2(11)
F19 C16 F19' 122.8(15)
F20' C16 F19' 105.3(12)
F19 C16 F20 106.1(12)
F20' C16 F20 131.5(17)
F19' C16 F20 65.5(12)
F19 C16 F21' 70.2(13)
F20' C16 F21' 105.2(12)
F19' C16 F21' 104.4(12)
F20 C16 F21' 42.9(12)
F19 C16 F21 103.8(12)
F20' C16 F21 72.5(13)
F19' C16 F21 40.3(13)
F20 C16 F21 104.6(12)
F21' C16 F21 135.5(18)
F19 C16 C17 118.9(11)
F20' C16 C17 116.2(14)
F19' C16 C17 116.9(13)
F20 C16 C17 109.4(14)
F21' C16 C17 107.7(14)
F21 C16 C17 112.9(17)
O7 C17 C18 127.8(11)
O7 C17 C16 111.3(12)
C18 C17 C16 120.2(12)
C17 C18 C19 123.1(14)
C17 C18 H18A 118.4
C19 C18 H18A 118.4
O8 C19 C18 125.7(13)
O8 C19 C20 113.5(11)
C18 C19 C20 120.3(12)
F22' C20 F22 124(2)
F22' C20 F23 67.1(17)
F22 C20 F23 108.1(15)
F22' C20 F23' 108.9(13)
F22 C20 F23' 38.6(15)
F23 C20 F23' 140(2)
F22' C20 F24' 107.7(12)
F22 C20 F24' 68.5(15)
F23 C20 F24' 45.7(16)
F23' C20 F24' 107.0(13)
F22' C20 F24 40.3(14)
F22 C20 F24 105.8(14)
F23 C20 F24 107.0(14)
F23' C20 F24 74.6(15)
F24' C20 F24 140(2)
F22' C20 C19 116.9(14)
F22 C20 C19 116.6(18)
F23 C20 C19 110(2)
F23' C20 C19 106.8(17)
F24' C20 C19 109.2(14)
F24 C20 C19 108.7(17)
F26 C21 F27 106.0(12)
F26 C21 F26' 139.9(17)
F27 C21 F26' 78.3(18)
F26 C21 F25 105.0(12)
F27 C21 F25 106.6(12)
F26' C21 F25 39.2(15)
F26 C21 F27' 36.0(14)
F27 C21 F27' 107(2)
F26' C21 F27' 104.0(14)
F25 C21 F27' 70.3(15)
F26 C21 F25' 87.7(16)
F27 C21 F25' 26.2(18)
F26' C21 F25' 104.4(14)
F25 C21 F25' 131(2)
F27' C21 F25' 103.1(13)
F26 C21 C22 110.2(12)
F27 C21 C22 116.4(15)
F26' C21 C22 102.5(19)
F25 C21 C22 111.9(13)
F27' C21 C22 132.5(18)
F25' C21 C22 107(2)
O9 C22 C23 124.3(13)
O9 C22 C21 114.8(13)
C23 C22 C21 120.8(14)
C22 C23 C24 126.3(14)
C22 C23 H23A 116.8
C24 C23 H23A 116.8
O10 C24 C23 122.7(13)
O10 C24 C25 113.4(14)
C23 C24 C25 123.8(16)
F30 C25 F29 110.9(14)
F30 C25 F30' 130(2)
F29 C25 F30' 45.0(15)
F30 C25 F28 109.0(13)
F29 C25 F28 108.4(14)
F30' C25 F28 63.8(15)
F30 C25 F29' 70.6(16)
F29 C25 F29' 149(2)
F30' C25 F29' 109.1(14)
F28 C25 F29' 47.0(15)
F30 C25 F28' 38.4(16)
F29 C25 F28' 74.1(16)
F30' C25 F28' 108.0(13)
F28 C25 F28' 133(2)
F29' C25 F28' 107.7(13)
F30 C25 C24 109.8(19)
F29 C25 C24 103.3(19)
F30' C25 C24 117.5(17)
F28 C25 C24 115.4(16)
F29' C25 C24 105(2)
F28' C25 C24 109.1(19)
F31' C26 F31 127.1(17)
F31' C26 F33' 107.8(12)
F31 C26 F33' 60.0(12)
F31' C26 F32' 107.8(12)
F31 C26 F32' 46.3(12)
F33' C26 F32' 105.6(12)
F31' C26 F33 42.0(12)
F31 C26 F33 105.9(12)
F33' C26 F33 133.4(16)
F32' C26 F33 68.9(13)
F31' C26 F32 65.4(13)
F31 C26 F32 107.1(12)
F33' C26 F32 50.4(13)
F32' C26 F32 143.6(17)
F33 C26 F32 106.0(11)
F31' C26 C27 114.2(13)
F31 C26 C27 117.8(12)
F33' C26 C27 112.5(13)
F32' C26 C27 108.6(15)
F33 C26 C27 112.9(13)
F32 C26 C27 106.4(13)
O11 C27 C28 124.7(10)
O11 C27 C26 115.9(10)
C28 C27 C26 119.4(10)
C29 C28 C27 123.6(12)
C29 C28 H28A 118.2
C27 C28 H28A 118.2
O12 C29 C28 126.0(12)
O12 C29 C30 112.7(11)
C28 C29 C30 120.4(12)
F36' C30 F36 132(2)
F36' C30 F34 32.6(13)
F36 C30 F34 107.3(14)
F36' C30 F34' 108.7(12)
F36 C30 F34' 71.8(15)
F34 C30 F34' 127.1(18)
F36' C30 F35' 107.7(13)
F36 C30 F35' 36.8(14)
F34 C30 F35' 76.3(14)
F34' C30 F35' 106.1(12)
F36' C30 F35 77.7(15)
F36 C30 F35 107.6(13)
F34 C30 F35 106.4(13)
F34' C30 F35 37.1(14)
F35' C30 F35 136(2)
F36' C30 C29 112.7(16)
F36 C30 C29 110(2)
F34 C30 C29 115.1(15)
F34' C30 C29 114.4(14)
F35' C30 C29 106.9(14)
F35 C30 C29 110.4(19)
F37' C31 F37 140(2)
F37' C31 F39 67.1(17)
F37 C31 F39 109.8(14)
F37' C31 F39' 111.3(14)
F37 C31 F39' 45.0(15)
F39 C31 F39' 141(2)
F37' C31 F38 46.0(17)
F37 C31 F38 109.7(14)
F39 C31 F38 110.2(14)
F39' C31 F38 67.9(17)
F37' C31 F38' 109.7(13)
F37 C31 F38' 66.8(15)
F39 C31 F38' 45.6(16)
F39' C31 F38' 109.3(14)
F38 C31 F38' 140(2)
F37' C31 C32 107.8(13)
F37 C31 C32 110.1(13)
F39 C31 C32 109.2(14)
F39' C31 C32 108.1(13)
F38 C31 C32 107.8(14)
F38' C31 C32 110.7(12)
O13 C32 C33 120.8(16)
O13 C32 C31 119.1(13)
C33 C32 C31 120.0(12)
C34 C33 C32 127.8(18)
C34 C33 H33A 116.1
C32 C33 H33A 116.1
O14 C34 C33 123.4(18)
O14 C34 C35 110.7(15)
C33 C34 C35 125.9(12)
F40 C35 F42' 46.1(18)
F40 C35 F40' 147(3)
F42' C35 F40' 113.6(16)
F40 C35 F41' 68.4(18)
F42' C35 F41' 112.6(16)
F40' C35 F41' 113.3(15)
F40 C35 F42 112.9(15)
F42' C35 F42 130(3)
F40' C35 F42 55.5(17)
F41' C35 F42 58.2(17)
F40 C35 F41 113.2(16)
F42' C35 F41 67.1(18)
F40' C35 F41 57.4(16)
F41' C35 F41 166(3)
F42 C35 F41 110.8(14)
F40 C35 C34 109(2)
F42' C35 C34 123.1(18)
F40' C35 C34 104(2)
F41' C35 C34 87(2)
F42 C35 C34 106.3(18)
F41 C35 C34 104(2)
F44' C36 F44 150(3)
F44' C36 F43' 113.8(15)
F44 C36 F43' 63.7(15)
F44' C36 F43 48.3(15)
F44 C36 F43 113.9(16)
F43' C36 F43 143(3)
F44' C36 F45 66.4(15)
F44 C36 F45 112.5(15)
F43' C36 F45 50.0(15)
F43 C36 F45 111.5(15)
F44' C36 F45' 111.9(16)
F44 C36 F45' 51.1(15)
F43' C36 F45' 111.3(15)
F43 C36 F45' 64.9(15)
F45 C36 F45' 147(3)
F44' C36 C37 106(2)
F44 C36 C37 103(2)
F43' C36 C37 107(2)
F43 C36 C37 109.0(19)
F45 C36 C37 106(2)
F45' C36 C37 106.2(19)
O15 C37 C38 131.1(19)
O15 C37 C36 114.5(17)
C38 C37 C36 114.2(15)
C37 C38 C39 119.3(16)
C37 C38 H38A 120.3
C39 C38 H38A 120.3
O16 C39 C38 129.0(16)
O16 C39 C40 109.2(14)
C38 C39 C40 121.8(13)
F47 C40 F47' 149(2)
F47 C40 F46' 73.3(15)
F47' C40 F46' 112.0(14)
F47 C40 F46 113.2(15)
F47' C40 F46 42.7(14)
F46' C40 F46 140(3)
F47 C40 F48' 43.6(14)
F47' C40 F48' 112.6(15)
F46' C40 F48' 112.1(15)
F46 C40 F48' 70.9(15)
F47 C40 F48 112.9(14)
F47' C40 F48 73.6(14)
F46' C40 F48 40.5(14)
F46 C40 F48 112.1(14)
F48' C40 F48 142(3)
F47 C40 C39 102.0(18)
F47' C40 C39 105.4(18)
F46' C40 C39 105(2)
F46 C40 C39 111.9(17)
F48' C40 C39 109.2(19)
F48 C40 C39 104.0(19)
O21 C46 O22 111.3(9)
O21 C46 C47 126.7(12)
O22 C46 C47 120.0(12)
O21 C46 Er5 55.9(5)
O22 C46 Er5 55.4(5)
C47 C46 Er5 164.9(14)
C46 C47 H47A 109.5
C46 C47 H47B 109.5
H47A C47 H47B 109.5
C46 C47 H47C 109.5
H47A C47 H47C 109.5
H47B C47 H47C 109.5
O24 C48 O23 118.5(12)
O24 C48 C49 121.1(11)
O23 C48 C49 120.3(10)
O24 C48 Er5 58.8(6)
O23 C48 Er5 59.9(6)
C49 C48 Er5 178.2(13)
C48 C49 H49A 109.5
C48 C49 H49B 109.5
H49A C49 H49B 109.5
C48 C49 H49C 109.5
H49A C49 H49C 109.5
H49B C49 H49C 109.5
O25 C50 O26 123.9(10)
O25 C50 C51 118.5(11)
O26 C50 C51 117.5(11)
C50 C51 H51A 109.5
C50 C51 H51B 109.5
H51A C51 H51B 109.5
C50 C51 H51C 109.5
H51A C51 H51C 109.5
H51B C51 H51C 109.5
O28 C52 O27 119.2(11)
O28 C52 C53 125.5(13)
O27 C52 C53 115.0(11)
C52 C53 H53A 109.5
C52 C53 H53B 109.4
H53A C53 H53B 109.5
C52 C53 H53C 109.5
H53A C53 H53C 109.5
H53B C53 H53C 109.5
O19 C101 C102 127.3(11)
O19 C101 C109 115.1(10)
C102 C101 C109 117.5(11)
C103 C102 C101 118.1(12)
C103 C102 H10A 120.9
C101 C102 H10A 120.9
C102 C103 C104 123.4(14)
C102 C103 H10B 118.3
C104 C103 H10B 118.3
C105 C104 C103 118.9(13)
C105 C104 H10C 120.5
C103 C104 H10C 120.5
C109 C105 C104 118.1(13)
C109 C105 C106 121.6(15)
C104 C105 C106 120.1(16)
C107 C106 C105 118.3(14)
C107 C106 H10D 120.9
C105 C106 H10D 120.9
C108 C107 C106 121.9(14)
C108 C107 H10E 119.0
C106 C107 H10E 119.0
C107 C108 N1 117.3(15)
C107 C108 C110 125.4(14)
N1 C108 C110 117.2(14)
N1 C109 C105 120.6(12)
N1 C109 C101 115.6(12)
C105 C109 C101 123.8(14)
C108 C110 H11A 109.5
C108 C110 H11B 109.5
H11A C110 H11B 109.5
C108 C110 H11C 109.5
H11A C110 H11C 109.5
H11B C110 H11C 109.5
O20 C111 C112 124.1(12)
O20 C111 C119 116.0(10)
C112 C111 C119 119.7(13)
C111 C112 C113 119.7(14)
C111 C112 H11D 120.1
C113 C112 H11D 120.1
C114 C113 C112 121.0(15)
C114 C113 H11E 119.5
C112 C113 H11E 119.5
C113 C114 C115 121.8(14)
C113 C114 H11F 119.1
C115 C114 H11F 119.1
C116 C115 C114 125.6(14)
C116 C115 C119 116.5(13)
C114 C115 C119 117.9(13)
C117 C116 C115 123.2(13)
C117 C116 H11G 118.4
C115 C116 H11G 118.4
C116 C117 C118 116.8(14)
C116 C117 H11H 121.6
C118 C117 H11H 121.6
N2 C118 C117 120.6(16)
N2 C118 C120 115.5(13)
C117 C118 C120 123.6(14)
N2 C119 C115 118.3(12)
N2 C119 C111 122.0(12)
C115 C119 C111 119.5(13)
C118 C120 H12A 109.5
C118 C120 H12B 109.5
H12A C120 H12B 109.5
C118 C120 H12C 109.5
H12A C120 H12C 109.5
H12B C120 H12C 109.5
F51 C41 F49' 72(3)
F51 C41 F49 107.6(19)
F49' C41 F49 104(5)
F51 C41 F51' 146(4)
F49' C41 F51' 107.3(19)
F49 C41 F51' 39(3)
F51 C41 F50' 46(2)
F49' C41 F50' 106.4(19)
F49 C41 F50' 71(3)
F51' C41 F50' 106.9(19)
F51 C41 F50 106.7(19)
F49' C41 F50 38(3)
F49 C41 F50 106.4(18)
F51' C41 F50 86(3)
F50' C41 F50 144(4)
F51 C41 C42 107(3)
F49' C41 C42 118(3)
F49 C41 C42 132(3)
F51' C41 C42 103(3)
F50' C41 C42 115(3)
F50 C41 C42 94(3)
O17 C42 C43 125(2)
O17 C42 C41 113(2)
C43 C42 C41 122(2)
C42 C43 C44 127(2)
C42 C43 H43A 116.3
C44 C43 H43A 116.3
O18 C44 C43 121(2)
O18 C44 C45 121.6(18)
C43 C44 C45 117.7(18)
F53' C45 F52 63.7(19)
F53' C45 F53 135(3)
F52 C45 F53 108.5(16)
F53' C45 F52' 109.0(16)
F52 C45 F52' 134(3)
F53 C45 F52' 41.7(19)
F53' C45 F54' 107.2(16)
F52 C45 F54' 45.8(19)
F53 C45 F54' 68.2(19)
F52' C45 F54' 107.2(16)
F53' C45 F54 45.7(19)
F52 C45 F54 106.2(16)
F53 C45 F54 106.6(15)
F52' C45 F54 67.8(19)
F54' C45 F54 138(3)
F53' C45 C44 111.1(15)
F52 C45 C44 113.6(15)
F53 C45 C44 112.4(15)
F52' C45 C44 111.2(15)
F54' C45 C44 110.9(15)
F54 C45 C44 109.1(15)

loop_
_geom_bond_atom_site_label_1
_geom_bond_atom_site_label_2
_geom_bond_distance
Er1 O2 2.278(9)
Er1 O4 2.282(10)
Er1 O1 2.299(11)
Er1 O21 2.304(8)
Er1 O3 2.320(9)
Er1 O19 2.335(7)
Er1 O29 2.359(7)
Er1 O25 2.480(8)
Er1 Er2 3.5795(10)
Er1 Er5 3.8221(11)
Er2 O8 2.282(9)
Er2 O5 2.289(9)
Er2 O6 2.308(9)
Er2 O19 2.312(7)
Er2 O23 2.321(7)
Er2 O29 2.351(8)
Er2 O7 2.368(9)
Er2 O25 2.484(8)
Er2 Er5 3.8252(9)
Er3 O9 2.305(8)
Er3 O12 2.313(9)
Er3 O11 2.319(8)
Er3 O10 2.327(10)
Er3 O20 2.333(7)
Er3 O30 2.356(8)
Er3 O24 2.371(8)
Er3 O27 2.419(8)
Er3 Er4 3.5599(10)
Er3 Er5 3.8796(10)
Er4 O18 2.249(10)
Er4 O17 2.294(12)
Er4 O13 2.298(10)
Er4 O22 2.312(8)
Er4 O14 2.334(9)
Er4 O20 2.341(7)
Er4 O30 2.360(8)
Er4 O27 2.426(8)
Er4 Er5 3.8896(9)
Er5 O30 2.290(7)
Er5 O15 2.331(8)
Er5 O29 2.338(7)
Er5 O16 2.352(10)
Er5 O26 2.385(8)
Er5 O24 2.445(8)
Er5 O22 2.456(9)
Er5 O23 2.468(7)
Er5 O21 2.480(8)
Er5 C48 2.845(13)
Er5 C46 2.959(11)
F1 C1 1.308(9)
F2 C1 1.322(9)
F3 C1 1.303(9)
F1' C1 1.304(9)
F2' C1 1.322(9)
F3' C1 1.307(9)
F4 C5 1.305(10)
F5 C5 1.310(10)
F6 C5 1.314(10)
F4' C5 1.304(10)
F5' C5 1.310(10)
F6' C5 1.321(10)
F7 C6 1.337(10)
F8 C6 1.311(9)
F9 C6 1.307(9)
F7' C6 1.321(9)
F8' C6 1.310(9)
F9' C6 1.295(9)
F10 C10 1.301(10)
F11 C10 1.315(10)
F12 C10 1.310(10)
F10' C10 1.28(2)
F11' C10 1.318(10)
F12' C10 1.311(7)
F13 C11 1.325(10)
F14 C11 1.312(10)
F15 C11 1.310(10)
F13' C11 1.319(10)
F14' C11 1.312(10)
F15' C11 1.301(10)
F16 C15 1.312(10)
F17 C15 1.318(10)
F18 C15 1.317(10)
F16' C15 1.312(10)
F17' C15 1.310(10)
F18' C15 1.315(10)
F19 C16 1.305(9)
F20 C16 1.307(9)
F21 C16 1.320(10)
F19' C16 1.307(9)
F20' C16 1.307(10)
F21' C16 1.315(10)
F22 C20 1.308(10)
F23 C20 1.312(10)
F24 C20 1.323(10)
F22' C20 1.307(9)
F23' C20 1.313(10)
F24' C20 1.317(10)
F25 C21 1.310(10)
F26 C21 1.296(10)
F27 C21 1.297(10)
F25' C21 1.316(10)
F26' C21 1.310(10)
F27' C21 1.312(10)
F28 C25 1.315(10)
F29 C25 1.312(10)
F30 C25 1.306(10)
F28' C25 1.323(10)
F29' C25 1.318(10)
F30' C25 1.314(10)
F31 C26 1.305(9)
F32 C26 1.317(10)
F33 C26 1.314(9)
F31' C26 1.302(9)
F32' C26 1.311(10)
F33' C26 1.311(10)
F34 C30 1.310(10)
F35 C30 1.321(10)
F36 C30 1.307(10)
F34' C30 1.315(9)
F35' C30 1.319(10)
F36' C30 1.301(10)
F37 C31 1.309(10)
F38 C31 1.314(10)
F39 C31 1.311(10)
F37' C31 1.310(9)
F38' C31 1.314(9)
F39' C31 1.311(10)
F40 C35 1.308(10)
F41 C35 1.321(10)
F42 C35 1.317(10)
F40' C35 1.310(10)
F41' C35 1.313(10)
F42' C35 1.310(10)
F43 C36 1.316(10)
F44 C36 1.303(10)
F45 C36 1.318(10)
F43' C36 1.315(10)
F44' C36 1.301(10)
F45' C36 1.318(10)
F46 C40 1.316(10)
F47 C40 1.307(10)
F48 C40 1.316(10)
F46' C40 1.315(10)
F47' C40 1.310(10)
F48' C40 1.318(10)
F49 C41 1.311(10)
F50 C41 1.317(10)
F51 C41 1.308(10)
F49' C41 1.311(10)
F50' C41 1.316(10)
F51' C41 1.310(10)
F52 C45 1.307(10)
F53 C45 1.308(10)
F54 C45 1.330(10)
F52' C45 1.310(10)
F53' C45 1.306(10)
F54' C45 1.318(10)
O1 C2 1.257(9)
O2 C4 1.242(9)
O3 C7 1.279(17)
O4 C9 1.290(18)
O5 C12 1.236(19)
O6 C14 1.25(2)
O7 C17 1.236(17)
O8 C19 1.260(16)
O9 C22 1.252(18)
O10 C24 1.30(2)
O11 C27 1.234(15)
O12 C29 1.257(16)
O13 C32 1.240(9)
O14 C34 1.243(9)
O15 C37 1.15(2)
O16 C39 1.230(18)
O17 C42 1.29(3)
O18 C44 1.22(2)
O19 C101 1.362(14)
O20 C111 1.340(15)
O21 C46 1.280(14)
O22 C46 1.362(14)
O23 C48 1.254(14)
O24 C48 1.230(14)
O25 C50 1.272(14)
O26 C50 1.290(14)
O27 C52 1.315(16)
O28 C52 1.252(16)
N1 C109 1.34(2)
N1 C108 1.447(19)
N2 C118 1.320(19)
N2 C119 1.345(19)
C1 C2 1.506(9)
C2 C3 1.391(8)
C3 C4 1.375(9)
C3 H3A 0.9300
C4 C5 1.510(9)
C6 C7 1.536(10)
C7 C8 1.42(3)
C8 C9 1.44(2)
C8 H8A 0.9300
C9 C10 1.520(10)
C11 C12 1.528(10)
C12 C13 1.40(3)
C13 C14 1.37(3)
C13 H13A 0.9300
C14 C15 1.524(10)
C16 C17 1.517(9)
C17 C18 1.37(2)
C18 C19 1.38(2)
C18 H18A 0.9300
C19 C20 1.524(10)
C21 C22 1.525(10)
C22 C23 1.374(10)
C23 C24 1.383(10)
C23 H23A 0.9300
C24 C25 1.523(10)
C26 C27 1.519(9)
C27 C28 1.382(10)
C28 C29 1.381(10)
C28 H28A 0.9300
C29 C30 1.525(10)
C31 C32 1.521(10)
C32 C33 1.380(10)
C33 C34 1.375(10)
C33 H33A 0.9300
C34 C35 1.64(3)
C36 C37 1.62(3)
C37 C38 1.380(10)
C38 C39 1.383(10)
C38 H38A 0.9300
C39 C40 1.68(3)
C46 C47 1.39(2)
C47 H47A 0.9600
C47 H47B 0.9600
C47 H47C 0.9600
C48 C49 1.519(19)
C49 H49A 0.9600
C49 H49B 0.9600
C49 H49C 0.9600
C50 C51 1.532(18)
C51 H51A 0.9600
C51 H51B 0.9600
C51 H51C 0.9600
C52 C53 1.563(10)
C53 H53A 0.9600
C53 H53B 0.9600
C53 H53C 0.9600
C101 C102 1.384(9)
C101 C109 1.424(17)
C102 C103 1.379(10)
C102 H10A 0.9300
C103 C104 1.388(10)
C103 H10B 0.9300
C104 C105 1.385(10)
C104 H10C 0.9300
C105 C109 1.35(2)
C105 C106 1.386(10)
C106 C107 1.380(10)
C106 H10D 0.9300
C107 C108 1.37(2)
C107 H10E 0.9300
C108 C110 1.513(10)
C110 H11A 0.9600
C110 H11B 0.9600
C110 H11C 0.9600
C111 C112 1.377(9)
C111 C119 1.43(2)
C112 C113 1.394(10)
C112 H11D 0.9300
C113 C114 1.374(10)
C113 H11E 0.9300
C114 C115 1.384(10)
C114 H11F 0.9300
C115 C116 1.384(10)
C115 C119 1.430(19)
C116 C117 1.379(10)
C116 H11G 0.9300
C117 C118 1.38(2)
C117 H11H 0.9300
C118 C120 1.519(10)
C120 H12A 0.9600
C120 H12B 0.9600
C120 H12C 0.9600
C41 C42 1.527(10)
C42 C43 1.386(10)
C43 C44 1.388(10)
C43 H43A 0.9300
C44 C45 1.526(10)
